data_1557650
loop_
_publ_author_name
'Latendresse, Trevor P.'
'Vieru, Veacheslav'
'Upadhyay, Apoorva'
'Bhuvanesh, Nattamai S.'
'Chibotaru, Liviu F.'
'Nippe, Michael'

_publ_section_title
;
 Trends in trigonal prismatic Ln-[1]ferrocenophane complexes and discovery
 of a Ho3+ single-molecule magnet
;
_journal_issue 15
_journal_name_full 'Chemical Science'
_journal_page_first 3936
_journal_page_last 3951
_journal_paper_doi 10.1039/D0SC01197E
_journal_volume 11
_journal_year 2020
_chemical_formula_moiety 'C40 H44 Fe3 Ho Li2 O2, C20 H40 Li O4'
_chemical_formula_sum 'C60 H84 Fe3 Ho Li3 O6'
_chemical_formula_weight 1254.57
_space_group_crystal_system monoclinic
_space_group_IT_number 14
_space_group_name_Hall '-P 2yn'
_space_group_name_H-M_alt 'P 1 21/n 1'
_atom_sites_solution_hydrogens geom
_audit_creation_date 2019-04-01
_audit_creation_method
;
Olex2 1.2
(compiled 2018.05.29 svn.r3508 for OlexSys, GUI svn.r5506)
;
_audit_update_record
;
2020-02-27 deposited with the CCDC.	2020-03-24 downloaded from the CCDC.
;
_cell_angle_alpha 90
_cell_angle_beta 95.3440(10)
_cell_angle_gamma 90
_cell_formula_units_Z 4
_cell_length_a 11.3389(4)
_cell_length_b 13.7172(5)
_cell_length_c 36.2329(12)
_cell_measurement_reflns_used 9452
_cell_measurement_temperature 110.0
_cell_measurement_theta_max 28.618
_cell_measurement_theta_min 2.259
_cell_volume 5611.1(3)
_computing_cell_refinement 'SAINT V8.38A (Bruker AXS, 2016)'
_computing_data_reduction 'SAINT V8.38A (Bruker AXS, 2016)'
_computing_molecular_graphics 'Olex2 (Dolomanov et al., 2009)'
_computing_publication_material 'Olex2 (Dolomanov et al., 2009)'
_computing_structure_refinement 'ShelXL (Sheldrick, 2015)'
_diffrn_ambient_temperature 110.0
_diffrn_measured_fraction_theta_full 0.967
_diffrn_measured_fraction_theta_max 0.967
_diffrn_measurement_device_type 'Bruker PHOTON-II'
_diffrn_measurement_method '\f and \w scans'
_diffrn_radiation_type MoK\a
_diffrn_radiation_wavelength 0.71073
_diffrn_reflns_av_R_equivalents 0.0472
_diffrn_reflns_av_unetI/netI 0.0254
_diffrn_reflns_Laue_measured_fraction_full 0.967
_diffrn_reflns_Laue_measured_fraction_max 0.967
_diffrn_reflns_limit_h_max 13
_diffrn_reflns_limit_h_min -13
_diffrn_reflns_limit_k_max 16
_diffrn_reflns_limit_k_min -16
_diffrn_reflns_limit_l_max 43
_diffrn_reflns_limit_l_min -43
_diffrn_reflns_number 187062
_diffrn_reflns_point_group_measured_fraction_full 0.967
_diffrn_reflns_point_group_measured_fraction_max 0.967
_diffrn_reflns_theta_full 24.999
_diffrn_reflns_theta_max 24.999
_diffrn_reflns_theta_min 2.336
_diffrn_standards_number 0
_exptl_absorpt_coefficient_mu 2.204
_exptl_absorpt_correction_T_max 0.2632
_exptl_absorpt_correction_T_min 0.1677
_exptl_absorpt_correction_type multi-scan
_exptl_absorpt_process_details
'SADABS-2016/2 (Bruker,2016/2) was used for absorption correction. wR2(int) was 0.1402 before and 0.0590 after correction. The Ratio of minimum to maximum transmission is 0.6372. The \l/2 correction factor is Not present.'
_exptl_crystal_colour yellow
_exptl_crystal_colour_primary yellow
_exptl_crystal_density_diffrn 1.485
_exptl_crystal_description block
_exptl_crystal_F_000 2584
_exptl_crystal_size_max 0.124
_exptl_crystal_size_mid 0.094
_exptl_crystal_size_min 0.073
_refine_diff_density_max 1.386
_refine_diff_density_min -1.480
_refine_diff_density_rms 0.123
_refine_ls_extinction_method none
_refine_ls_goodness_of_fit_ref 1.353
_refine_ls_hydrogen_treatment constr
_refine_ls_matrix_type full
_refine_ls_number_parameters 773
_refine_ls_number_reflns 9565
_refine_ls_number_restraints 825
_refine_ls_restrained_S_all 1.340
_refine_ls_R_factor_all 0.0998
_refine_ls_R_factor_gt 0.0931
_refine_ls_shift/su_max 0.293
_refine_ls_shift/su_mean 0.005
_refine_ls_structure_factor_coef Fsqd
_refine_ls_weighting_details 'w=1/[\s^2^(Fo^2^)+(0.0483P)^2^+43.2222P] where P=(Fo^2^+2Fc^2^)/3'
_refine_ls_weighting_scheme calc
_refine_ls_wR_factor_gt 0.1648
_refine_ls_wR_factor_ref 0.1666
_reflns_Friedel_coverage 0.000
_reflns_number_gt 9096
_reflns_number_total 9565
_reflns_threshold_expression 'I > 2\s(I)'
_cod_data_source_file d0sc01197e2.cif
_cod_data_source_block tl080
_cod_depositor_comments
;Adding full bibliography for 1557647--1557656.cif.

 Adding full bibliography for 1557647--1557656.cif.
;
_cod_database_code 1557650
_shelx_shelxl_version_number 2018/3
_shelx_space_group_comment
;
The symmetry employed for this shelxl refinement is uniquely defined
by the following loop, which should always be used as a source of
symmetry information in preference to the above space-group names.
They are only intended as comments.
;
_shelx_estimated_absorpt_t_max 0.856
_shelx_estimated_absorpt_t_min 0.772
_olex2_refinement_description
;
1. Fixed Uiso
 At 1.2 times of:
  All C(H) groups, All C(H,H) groups
 At 1.5 times of:
  All C(H,H,H) groups
2. Shared sites
{O1C, O1D}
3. Restrained distances
 C36-C40
 1.52 with sigma of 0.02
 C15C-C14C
 1.52 with sigma of 0.01
 C31-C32 \\sim C32-C33 \\sim C33-C34
 with sigma of 0.02
 O1-C31 \\sim O1-C34
 with sigma of 0.02
 O1-C32 \\sim O1-C33
 with sigma of 0.04
 C32-C34 \\sim C31-C33
 with sigma of 0.04
 C39-C38 \\sim C38-C37 \\sim C37-C36
 with sigma of 0.02
 O2-C39 \\sim O2-C36
 with sigma of 0.02
 O2-C38 \\sim O2-C37
 with sigma of 0.04
 C38-C36 \\sim C39-C37
 with sigma of 0.04
 O1-Li1 \\sim O1A-Li1
 with sigma of 0.005
 O2A-Li2 \\sim O2-Li2
 with sigma of 0.005
 O1C-Li1C \\sim O1D-Li1C
 with sigma of 0.01
4. Uiso/Uaniso restraints and constraints
O1 \\sim C31 \\sim C32 \\sim C33 \\sim C34 \\sim O1A \\sim C31A \\sim C32A
\\sim C33A \\sim C34A \\sim C35A \\sim O2 \\sim C36 \\sim C37 \\sim C38 \\sim
C39 \\sim C40 \\sim O2A \\sim C36A \\sim C37A \\sim C38A \\sim C39A \\sim C40A:
within 2A with sigma of 0.01 and sigma for terminal atoms of 0.02
Li1C \\sim O1C \\sim C1C \\sim C4C \\sim C2C \\sim C5C \\sim C3C \\sim O3C
\\sim O4C \\sim C11C \\sim C14C \\sim C16C \\sim C19C \\sim C12C \\sim C13C
\\sim C15C \\sim C17C \\sim C20C \\sim C18C: within 2A with sigma of 0.005 and
sigma for terminal atoms of 0.01
Uanis(C3C) = Uanis(C3D)
Uanis(C5D) = Uanis(C5C)
Uanis(C2D) = Uanis(C2C)
Uanis(O1C) = Uanis(O1D)
Uanis(C1C) = Uanis(C1D)
Uanis(O1) = Uanis(O1A)
Uanis(C35) = Uanis(C35A)
Uanis(C4C) = Uanis(C4D)
5. Rigid body (RIGU) restrains
 O1, C31, C32, C33, C34, O1A, C31A, C32A, C33A, C34A, C35A
 with sigma for 1-2 distances of 0.01 and sigma for 1-3 distances of 0.01
 O2, C36, C37, C38, C39, C40, O2A, C36A, C37A, C38A, C39A, C40A
 with sigma for 1-2 distances of 0.01 and sigma for 1-3 distances of 0.01
 Li1C, O1C, C1C, C4C, C2C, C5C, C3C, O3C, O4C, C11C, C14C, C16C, C19C, C12C,
 C13C, C15C, C17C, C20C, C18C
 with sigma for 1-2 distances of 0.005 and sigma for 1-3 distances of 0.005
6. Same fragment restrains
{O2, C36, C37, C38, C39, C40} sigma for 1-2: 0.005, 1-3: 0.04
as
{O2A, C36A, C37A, C38A, C39A, C40A}
7. Others
 Sof(O1A)=Sof(C31A)=Sof(H31A)=Sof(C32A)=Sof(H32C)=Sof(H32D)=Sof(C33A)=
 Sof(H33C)=Sof(H33D)=Sof(C34A)=Sof(H34C)=Sof(H34D)=Sof(C35A)=Sof(H35D)=
 Sof(H35E)=Sof(H35F)=1-FVAR(1)
 Sof(O1)=Sof(C31)=Sof(H31)=Sof(C32)=Sof(H32A)=Sof(H32B)=Sof(C33)=Sof(H33A)=
 Sof(H33B)=Sof(C34)=Sof(H34A)=Sof(H34B)=Sof(C35)=Sof(H35A)=Sof(H35B)=Sof(H35C)=
 FVAR(1)
 Sof(O2A)=Sof(C36A)=Sof(H36A)=Sof(C37A)=Sof(H37C)=Sof(H37D)=Sof(C38A)=
 Sof(H38C)=Sof(H38D)=Sof(C39A)=Sof(H39C)=Sof(H39D)=Sof(C40A)=Sof(H40D)=
 Sof(H40E)=Sof(H40F)=1-FVAR(2)
 Sof(O2)=Sof(C36)=Sof(H36)=Sof(C37)=Sof(H37A)=Sof(H37B)=Sof(C38)=Sof(H38A)=
 Sof(H38B)=Sof(C39)=Sof(H39A)=Sof(H39B)=Sof(C40)=Sof(H40A)=Sof(H40B)=Sof(H40C)=
 FVAR(2)
 Sof(O1D)=Sof(C1D)=Sof(H1D)=Sof(C2D)=Sof(H2DA)=Sof(H2DB)=Sof(C3D)=Sof(H3DA)=
 Sof(H3DB)=Sof(C4D)=Sof(H4DA)=Sof(H4DB)=Sof(C5D)=Sof(H5DA)=Sof(H5DB)=Sof(H5DC)=
 1-FVAR(3)
 Sof(O1C)=Sof(C1C)=Sof(H1C)=Sof(C2C)=Sof(H2CA)=Sof(H2CB)=Sof(C3C)=Sof(H3CA)=
 Sof(H3CB)=Sof(C4C)=Sof(H4CA)=Sof(H4CB)=Sof(C5C)=Sof(H5CA)=Sof(H5CB)=Sof(H5CC)=
 FVAR(3)
8.a Ternary CH refined with riding coordinates:
 C5(H5), C31(H31), C31A(H31A), C36(H36), C36A(H36A), C1C(H1C), C1D(H1D),
 C14C(H14C), C16C(H16C), C6C(H6C)
8.b Secondary CH2 refined with riding coordinates:
 C32(H32A,H32B), C33(H33A,H33B), C34(H34A,H34B), C32A(H32C,H32D), C33A(H33C,
 H33D), C34A(H34C,H34D), C37(H37A,H37B), C38(H38A,H38B), C39(H39A,H39B),
 C37A(H37C,H37D), C38A(H38C,H38D), C39A(H39C,H39D), C2C(H2CA,H2CB), C3C(H3CA,
 H3CB), C4C(H4CA,H4CB), C2D(H2DA,H2DB), C3D(H3DA,H3DB), C4D(H4DA,H4DB),
 C11C(H11A,H11B), C12C(H12A,H12B), C13C(H13A,H13B), C17C(H17A,H17B), C18C(H18A,
 H18B), C19C(H19A,H19B), C7C(H7CA,H7CB), C8C(H8CA,H8CB), C9C(H9CA,H9CB)
8.c Me refined with riding coordinates:
 C35(H35A,H35B,H35C), C35A(H35D,H35E,H35F), C40(H40A,H40B,H40C), C40A(H40D,
 H40E,H40F), C5C(H5CA,H5CB,H5CC), C5D(H5DA,H5DB,H5DC), C15C(H15A,H15B,H15C),
 C20C(H20A,H20B,H20C)
8.d Aromatic/amide H refined with riding coordinates:
 C2(H2), C3(H3), C4(H4), C7(H7), C8(H8), C9(H9), C10(H10), C12(H12), C13(H13),
 C14(H14), C15(H15), C17(H17), C18(H18), C19(H19), C20(H20), C22(H22), C23(H23),
  C24(H24), C25(H25), C27(H27), C28(H28), C29(H29), C30(H30)
8.e Idealised Me refined as rotating group:
 C10C(H10A,H10B,H10C)
;
_olex2_submission_special_instructions 'No special instructions were received'

loop_
_space_group_symop_operation_xyz
'x, y, z'
'-x+1/2, y+1/2, -z+1/2'
'-x, -y, -z'
'x-1/2, -y-1/2, z-1/2'

loop_
_atom_site_label
_atom_site_type_symbol
_atom_site_fract_x
_atom_site_fract_y
_atom_site_fract_z
_atom_site_U_iso_or_equiv
_atom_site_adp_type
_atom_site_occupancy
_atom_site_site_symmetry_order
_atom_site_calc_flag
_atom_site_refinement_flags_posn
_atom_site_refinement_flags_adp
_atom_site_refinement_flags_occupancy
_atom_site_disorder_assembly
_atom_site_disorder_group
Ho1 Ho 0.70643(3) 0.27911(3) 0.61647(2) 0.03439(13) Uani 1 1 d . . . . .
Fe1 Fe 0.97741(11) 0.35146(10) 0.62730(4) 0.0457(3) Uani 1 1 d . . . . .
Fe2 Fe 0.63658(11) 0.11446(11) 0.55587(3) 0.0467(3) Uani 1 1 d . . . . .
Fe3 Fe 0.50950(10) 0.36327(8) 0.66628(3) 0.0391(3) Uani 1 1 d . . . . .
C1 C 0.8934(7) 0.2549(6) 0.6606(2) 0.0386(19) Uani 1 1 d . . . . .
C2 C 0.9975(8) 0.2131(7) 0.6472(2) 0.044(2) Uani 1 1 d . . . . .
H2 H 0.997949 0.154948 0.632993 0.053 Uiso 1 1 calc R . . . .
C3 C 1.1006(8) 0.2703(8) 0.6580(3) 0.055(3) Uani 1 1 d . . . . .
H3 H 1.179058 0.257433 0.652132 0.066 Uiso 1 1 calc R . . . .
C4 C 1.0640(9) 0.3487(8) 0.6787(3) 0.059(3) Uani 1 1 d . . . . .
H4 H 1.113206 0.399033 0.689624 0.071 Uiso 1 1 calc R . . . .
C5 C 0.9398(8) 0.3395(7) 0.6806(2) 0.049(2) Uani 1 1 d . . . . .
H5 H 0.890360 0.387078 0.693279 0.059 Uiso 1 1 calc R . . . .
C6 C 0.8451(9) 0.3923(8) 0.5868(3) 0.064(3) Uani 1 1 d . . . . .
C7 C 0.9413(10) 0.3445(10) 0.5707(3) 0.068(3) Uani 1 1 d . . . . .
H7 H 0.933427 0.287420 0.555864 0.082 Uiso 1 1 calc R . . . .
C8 C 1.0493(10) 0.3944(11) 0.5803(3) 0.075(4) Uani 1 1 d . . . . .
H8 H 1.124992 0.376242 0.573317 0.090 Uiso 1 1 calc R . . . .
C9 C 1.0245(10) 0.4758(10) 0.6020(4) 0.077(4) Uani 1 1 d . . . . .
H9 H 1.080202 0.522515 0.612195 0.092 Uiso 1 1 calc R . . . .
C10 C 0.8994(9) 0.4752(8) 0.6058(3) 0.069(3) Uani 1 1 d . . . . .
H10 H 0.858694 0.522484 0.618922 0.082 Uiso 1 1 calc R . . . .
C11 C 0.7224(7) 0.0963(6) 0.6092(2) 0.0363(18) Uani 1 1 d . . . . .
C12 C 0.6193(8) 0.0364(6) 0.6028(2) 0.043(2) Uani 1 1 d . . . . .
H12 H 0.553888 0.038678 0.617382 0.052 Uiso 1 1 calc R . . . .
C13 C 0.6265(9) -0.0270(8) 0.5721(2) 0.054(2) Uani 1 1 d . . . . .
H13 H 0.568387 -0.072816 0.562734 0.065 Uiso 1 1 calc R . . . .
C14 C 0.7365(9) -0.0089(8) 0.5580(2) 0.056(3) Uani 1 1 d . . . . .
H14 H 0.766301 -0.040400 0.537461 0.068 Uiso 1 1 calc R . . . .
C15 C 0.7944(8) 0.0652(7) 0.5804(2) 0.045(2) Uani 1 1 d . . . . .
H15 H 0.870390 0.090971 0.576936 0.054 Uiso 1 1 calc R . . . .
C16 C 0.6090(9) 0.2639(8) 0.5507(2) 0.055(3) Uani 1 1 d . . . . .
C17 C 0.4989(9) 0.2097(8) 0.5481(3) 0.058(3) Uani 1 1 d . . . . .
H17 H 0.437770 0.218827 0.563976 0.070 Uiso 1 1 calc R . . . .
C18 C 0.4941(9) 0.1417(10) 0.5187(3) 0.070(3) Uani 1 1 d . . . . .
H18 H 0.431199 0.097637 0.511894 0.083 Uiso 1 1 calc R . . . .
C19 C 0.6009(10) 0.1512(10) 0.5012(3) 0.070(3) Uani 1 1 d . . . . .
H19 H 0.622479 0.115369 0.480426 0.084 Uiso 1 1 calc R . . . .
C20 C 0.6684(10) 0.2245(9) 0.5208(2) 0.065(3) Uani 1 1 d . . . . .
H20 H 0.744325 0.245246 0.514915 0.078 Uiso 1 1 calc R . . . .
C21 C 0.6063(7) 0.2347(5) 0.6736(2) 0.0344(17) Uani 1 1 d . . . . .
C22 C 0.6245(7) 0.2989(6) 0.7051(2) 0.0373(18) Uani 1 1 d . . . . .
H22 H 0.699568 0.323660 0.714582 0.045 Uiso 1 1 calc R . . . .
C23 C 0.5165(8) 0.3204(6) 0.7203(2) 0.045(2) Uani 1 1 d . . . . .
H23 H 0.506957 0.361328 0.741011 0.053 Uiso 1 1 calc R . . . .
C24 C 0.4256(8) 0.2693(6) 0.6988(3) 0.043(2) Uani 1 1 d . . . . .
H24 H 0.343537 0.269484 0.702267 0.052 Uiso 1 1 calc R . . . .
C25 C 0.4811(7) 0.2174(6) 0.6710(2) 0.0381(18) Uani 1 1 d . . . . .
H25 H 0.440160 0.176470 0.652887 0.046 Uiso 1 1 calc R . . . .
C26 C 0.5675(8) 0.4246(6) 0.6179(3) 0.049(2) Uani 1 1 d . . . . .
C27 C 0.5817(9) 0.4898(6) 0.6493(3) 0.054(3) Uani 1 1 d . . . . .
H27 H 0.655322 0.517016 0.658914 0.065 Uiso 1 1 calc R . . . .
C28 C 0.4726(9) 0.5081(7) 0.6639(3) 0.057(3) Uani 1 1 d . . . . .
H28 H 0.460951 0.548561 0.684580 0.069 Uiso 1 1 calc R . . . .
C29 C 0.3839(9) 0.4556(7) 0.6424(3) 0.058(3) Uani 1 1 d . . . . .
H29 H 0.301844 0.453676 0.645796 0.069 Uiso 1 1 calc R . . . .
C30 C 0.4411(9) 0.4064(7) 0.6147(3) 0.052(2) Uani 1 1 d . . . . .
H30 H 0.401262 0.366179 0.596154 0.063 Uiso 1 1 calc R . . . .
Li1 Li 0.7631(12) 0.1402(10) 0.6683(3) 0.035(3) Uani 1 1 d D . . . .
Li2 Li 0.6585(17) 0.4208(15) 0.5648(5) 0.079(6) Uani 1 1 d D . . . .
O1 O 0.8121(16) 0.0641(14) 0.7129(5) 0.053(2) Uani 0.506(10) 1 d D U P A 1
C31 C 0.7317(19) 0.0191(14) 0.7372(5) 0.061(3) Uani 0.506(10) 1 d D U P A 1
H31 H 0.772520 -0.038712 0.749329 0.073 Uiso 0.506(10) 1 calc R . P A 1
C32 C 0.711(2) 0.0930(19) 0.7671(7) 0.061(3) Uani 0.506(10) 1 d D U P A 1
H32A H 0.638423 0.131522 0.760204 0.074 Uiso 0.506(10) 1 calc R . P A 1
H32B H 0.702935 0.060099 0.791077 0.074 Uiso 0.506(10) 1 calc R . P A 1
C33 C 0.8188(16) 0.1572(15) 0.7696(5) 0.060(3) Uani 0.506(10) 1 d D U P A 1
H33A H 0.862010 0.153533 0.794619 0.072 Uiso 0.506(10) 1 calc R . P A 1
H33B H 0.796732 0.225859 0.764186 0.072 Uiso 0.506(10) 1 calc R . P A 1
C34 C 0.8935(15) 0.1166(17) 0.7405(5) 0.057(3) Uani 0.506(10) 1 d D U P A 1
H34A H 0.933852 0.170237 0.728382 0.068 Uiso 0.506(10) 1 calc R . P A 1
H34B H 0.954348 0.071551 0.752031 0.068 Uiso 0.506(10) 1 calc R . P A 1
C35 C 0.633(2) -0.0133(17) 0.7160(7) 0.061(3) Uani 0.506(10) 1 d . . P A 1
H35A H 0.578450 -0.043550 0.732057 0.092 Uiso 0.506(10) 1 calc R . P A 1
H35B H 0.593700 0.041922 0.702818 0.092 Uiso 0.506(10) 1 calc R . P A 1
H35C H 0.656298 -0.061285 0.698031 0.092 Uiso 0.506(10) 1 calc R . P A 1
O1A O 0.7839(19) 0.0494(15) 0.7102(5) 0.053(2) Uani 0.494(10) 1 d D U P A 2
C31A C 0.8067(19) 0.0687(16) 0.7487(5) 0.055(2) Uani 0.494(10) 1 d . U P A 2
H31A H 0.851207 0.013079 0.761214 0.066 Uiso 0.494(10) 1 calc R . P A 2
C32A C 0.687(3) 0.074(2) 0.7611(8) 0.061(3) Uani 0.494(10) 1 d . U P A 2
H32C H 0.687972 0.045711 0.786183 0.074 Uiso 0.494(10) 1 calc R . P A 2
H32D H 0.663691 0.143628 0.762734 0.074 Uiso 0.494(10) 1 calc R . P A 2
C33A C 0.603(2) 0.0267(18) 0.7379(6) 0.067(3) Uani 0.494(10) 1 d . U P A 2
H33C H 0.545599 0.072648 0.725283 0.080 Uiso 0.494(10) 1 calc R . P A 2
H33D H 0.560658 -0.023023 0.751323 0.080 Uiso 0.494(10) 1 calc R . P A 2
C34A C 0.689(2) -0.0242(19) 0.7083(6) 0.062(3) Uani 0.494(10) 1 d . U P A 2
H34C H 0.718043 -0.089052 0.716810 0.075 Uiso 0.494(10) 1 calc R . P A 2
H34D H 0.647321 -0.029643 0.683047 0.075 Uiso 0.494(10) 1 calc R . P A 2
C35A C 0.880(2) 0.1608(17) 0.7530(7) 0.061(3) Uani 0.494(10) 1 d . U P A 2
H35D H 0.897067 0.175889 0.779370 0.092 Uiso 0.494(10) 1 calc R . P A 2
H35E H 0.954510 0.151380 0.741746 0.092 Uiso 0.494(10) 1 calc R . P A 2
H35F H 0.835848 0.214910 0.740589 0.092 Uiso 0.494(10) 1 calc R . P A 2
O2 O 0.6692(16) 0.5286(9) 0.5301(4) 0.109(3) Uani 0.695(10) 1 d D U P B -1
C36 C 0.745(2) 0.5418(12) 0.5030(6) 0.115(4) Uani 0.695(10) 1 d D U P B -1
H36 H 0.687727 0.544119 0.480195 0.138 Uiso 0.695(10) 1 calc R . P B -1
C37 C 0.794(2) 0.6435(12) 0.5040(5) 0.111(4) Uani 0.695(10) 1 d D U P B -1
H37A H 0.880083 0.643110 0.501619 0.134 Uiso 0.695(10) 1 calc R . P B -1
H37B H 0.753923 0.684020 0.483904 0.134 Uiso 0.695(10) 1 calc R . P B -1
C38 C 0.767(2) 0.6795(14) 0.5412(5) 0.114(4) Uani 0.695(10) 1 d D U P B -1
H38A H 0.754841 0.750946 0.541467 0.137 Uiso 0.695(10) 1 calc R . P B -1
H38B H 0.830154 0.661384 0.560886 0.137 Uiso 0.695(10) 1 calc R . P B -1
C39 C 0.653(2) 0.6231(13) 0.5446(5) 0.114(4) Uani 0.695(10) 1 d D U P B -1
H39A H 0.635777 0.618959 0.570851 0.137 Uiso 0.695(10) 1 calc R . P B -1
H39B H 0.585377 0.656168 0.530347 0.137 Uiso 0.695(10) 1 calc R . P B -1
C40 C 0.826(2) 0.4685(14) 0.4932(5) 0.128(6) Uani 0.695(10) 1 d D U P B -1
H40A H 0.871068 0.492949 0.473364 0.192 Uiso 0.695(10) 1 calc R . P B -1
H40B H 0.880632 0.452405 0.514951 0.192 Uiso 0.695(10) 1 calc R . P B -1
H40C H 0.782117 0.409897 0.484701 0.192 Uiso 0.695(10) 1 calc R . P B -1
O2A O 0.635(3) 0.5482(13) 0.5412(7) 0.110(4) Uani 0.305(10) 1 d D U P B -2
C36A C 0.725(3) 0.592(2) 0.5248(8) 0.113(4) Uani 0.305(10) 1 d D U P B -2
H36A H 0.801653 0.563982 0.536227 0.135 Uiso 0.305(10) 1 calc R . P B -2
C37A C 0.717(4) 0.569(3) 0.4840(8) 0.113(4) Uani 0.305(10) 1 d D U P B -2
H37C H 0.706144 0.629041 0.468913 0.135 Uiso 0.305(10) 1 calc R . P B -2
H37D H 0.787698 0.533763 0.477322 0.135 Uiso 0.305(10) 1 calc R . P B -2
C38A C 0.609(4) 0.506(3) 0.4792(8) 0.112(4) Uani 0.305(10) 1 d D U P B -2
H38C H 0.629076 0.435807 0.481786 0.134 Uiso 0.305(10) 1 calc R . P B -2
H38D H 0.562715 0.517170 0.454999 0.134 Uiso 0.305(10) 1 calc R . P B -2
C39A C 0.544(3) 0.543(3) 0.5116(9) 0.111(4) Uani 0.305(10) 1 d D U P B -2
H39C H 0.508473 0.607927 0.506030 0.133 Uiso 0.305(10) 1 calc R . P B -2
H39D H 0.480838 0.497118 0.517349 0.133 Uiso 0.305(10) 1 calc R . P B -2
C40A C 0.731(6) 0.696(2) 0.5299(13) 0.116(6) Uani 0.305(10) 1 d D U P B -2
H40D H 0.797050 0.722272 0.517620 0.175 Uiso 0.305(10) 1 calc R . P B -2
H40E H 0.656544 0.725143 0.519269 0.175 Uiso 0.305(10) 1 calc R . P B -2
H40F H 0.742234 0.710408 0.556506 0.175 Uiso 0.305(10) 1 calc R . P B -2
O1C O 0.1755(7) -0.0294(6) 0.59744(19) 0.0687(15) Uani 0.700(11) 1 d D U P C 1
C1C C 0.0913(16) -0.0464(13) 0.5663(4) 0.072(2) Uani 0.700(11) 1 d . U P C 1
H1C H 0.014849 -0.026717 0.575898 0.087 Uiso 0.700(11) 1 calc R . P C 1
C2C C 0.1129(16) 0.0335(13) 0.5405(4) 0.071(2) Uani 0.700(11) 1 d . U P C 1
H2CA H 0.037143 0.062555 0.530069 0.085 Uiso 0.700(11) 1 calc R . P C 1
H2CB H 0.156052 0.008988 0.519823 0.085 Uiso 0.700(11) 1 calc R . P C 1
C3C C 0.1858(16) 0.1070(15) 0.5628(5) 0.072(2) Uani 0.700(11) 1 d . U P C 1
H3CA H 0.136013 0.154157 0.575017 0.086 Uiso 0.700(11) 1 calc R . P C 1
H3CB H 0.240027 0.142572 0.547640 0.086 Uiso 0.700(11) 1 calc R . P C 1
C4C C 0.2532(17) 0.0384(14) 0.5909(5) 0.074(2) Uani 0.700(11) 1 d . U P C 1
H4CA H 0.322757 0.009455 0.580383 0.089 Uiso 0.700(11) 1 calc R . P C 1
H4CB H 0.280532 0.073807 0.613935 0.089 Uiso 0.700(11) 1 calc R . P C 1
C5C C 0.0651(16) -0.1361(12) 0.5512(5) 0.081(4) Uani 0.700(11) 1 d . U P C 1
H5CA H 0.004780 -0.129118 0.530169 0.122 Uiso 0.700(11) 1 calc R . P C 1
H5CB H 0.136843 -0.164870 0.542643 0.122 Uiso 0.700(11) 1 calc R . P C 1
H5CC H 0.034933 -0.178575 0.569932 0.122 Uiso 0.700(11) 1 calc R . P C 1
O1D O 0.1755(7) -0.0294(6) 0.59744(19) 0.0687(15) Uani 0.300(11) 1 d D . P C 2
C1D C 0.155(4) -0.009(3) 0.5580(11) 0.072(2) Uani 0.300(11) 1 d . . P C 2
H1D H 0.240614 -0.020107 0.555048 0.087 Uiso 0.300(11) 1 calc R . P C 2
C2D C 0.163(4) 0.089(3) 0.5443(12) 0.071(2) Uani 0.300(11) 1 d . . P C 2
H2DA H 0.086405 0.110766 0.531815 0.085 Uiso 0.300(11) 1 calc R . P C 2
H2DB H 0.224242 0.093537 0.526540 0.085 Uiso 0.300(11) 1 calc R . P C 2
C3D C 0.198(4) 0.153(3) 0.5790(11) 0.072(2) Uani 0.300(11) 1 d . . P C 2
H3DA H 0.256962 0.203606 0.574347 0.086 Uiso 0.300(11) 1 calc R . P C 2
H3DB H 0.128908 0.182461 0.589277 0.086 Uiso 0.300(11) 1 calc R . P C 2
C4D C 0.244(4) 0.084(3) 0.5993(9) 0.074(2) Uani 0.300(11) 1 d . . P C 2
H4DA H 0.248346 0.106273 0.625347 0.089 Uiso 0.300(11) 1 calc R . P C 2
H4DB H 0.325917 0.074355 0.592975 0.089 Uiso 0.300(11) 1 calc R . P C 2
C5D C 0.128(4) -0.084(3) 0.5386(11) 0.081(4) Uani 0.300(11) 1 d . . P C 2
H5DA H 0.128533 -0.141154 0.554687 0.122 Uiso 0.300(11) 1 calc R . P C 2
H5DB H 0.048720 -0.075246 0.525719 0.122 Uiso 0.300(11) 1 calc R . P C 2
H5DC H 0.185688 -0.092459 0.520383 0.122 Uiso 0.300(11) 1 calc R . P C 2
O3C O 0.3016(8) -0.2153(7) 0.6255(3) 0.0846(17) Uani 1 1 d . U . . .
C11C C 0.4189(12) -0.1731(11) 0.6212(4) 0.095(2) Uani 1 1 d . U . . .
H11A H 0.414581 -0.127839 0.599807 0.114 Uiso 1 1 calc R . . . .
H11B H 0.448676 -0.136970 0.643779 0.114 Uiso 1 1 calc R . . . .
C12C C 0.4913(14) -0.2501(11) 0.6154(5) 0.101(2) Uani 1 1 d . U . . .
H12A H 0.517599 -0.283462 0.638925 0.121 Uiso 1 1 calc R . . . .
H12B H 0.561816 -0.228750 0.603298 0.121 Uiso 1 1 calc R . . . .
C13C C 0.4161(12) -0.3132(11) 0.5910(4) 0.098(2) Uani 1 1 d . U . . .
H13A H 0.447056 -0.380611 0.590799 0.118 Uiso 1 1 calc R . . . .
H13B H 0.405506 -0.287643 0.565362 0.118 Uiso 1 1 calc R . . . .
C14C C 0.2969(12) -0.3067(11) 0.6110(4) 0.095(2) Uani 1 1 d D U . . .
H14C H 0.296253 -0.356722 0.631007 0.114 Uiso 1 1 calc R . . . .
C15C C 0.2093(13) -0.3312(12) 0.5794(4) 0.143(5) Uani 1 1 d D U . . .
H15A H 0.218539 -0.399747 0.572602 0.214 Uiso 1 1 calc R . . . .
H15B H 0.129120 -0.320545 0.586593 0.214 Uiso 1 1 calc R . . . .
H15C H 0.222445 -0.289610 0.558199 0.214 Uiso 1 1 calc R . . . .
O4C O 0.2348(9) -0.0584(6) 0.6848(2) 0.0840(17) Uani 1 1 d . U . . .
C16C C 0.2496(15) -0.1012(11) 0.7196(4) 0.103(2) Uani 1 1 d . U . . .
H16C H 0.169728 -0.130724 0.721488 0.123 Uiso 1 1 calc R . . . .
C17C C 0.2461(16) -0.0124(11) 0.7460(4) 0.106(2) Uani 1 1 d . U . . .
H17A H 0.199682 -0.027707 0.767088 0.128 Uiso 1 1 calc R . . . .
H17B H 0.327169 0.006936 0.755787 0.128 Uiso 1 1 calc R . . . .
C18C C 0.1936(15) 0.0593(12) 0.7249(4) 0.110(3) Uani 1 1 d . U . . .
H18A H 0.221927 0.124367 0.733518 0.131 Uiso 1 1 calc R . . . .
H18B H 0.106293 0.056648 0.724763 0.131 Uiso 1 1 calc R . . . .
C19C C 0.2289(16) 0.0382(11) 0.6904(4) 0.104(2) Uani 1 1 d . U . . .
H19A H 0.172071 0.067371 0.671100 0.125 Uiso 1 1 calc R . . . .
H19B H 0.307588 0.067545 0.688112 0.125 Uiso 1 1 calc R . . . .
C20C C 0.3235(14) -0.1829(10) 0.7248(4) 0.100(4) Uani 1 1 d . U . . .
H20A H 0.325257 -0.204929 0.750574 0.151 Uiso 1 1 calc R . . . .
H20B H 0.293171 -0.235408 0.708194 0.151 Uiso 1 1 calc R . . . .
H20C H 0.403842 -0.165519 0.719269 0.151 Uiso 1 1 calc R . . . .
Li1C Li 0.186(2) -0.1239(16) 0.6380(6) 0.0762(19) Uani 1 1 d D U . . .
O2C O 0.0319(6) -0.1753(5) 0.6459(2) 0.072(2) Uani 1 1 d . . . . .
C10C C 0.0473(11) -0.3286(10) 0.6785(3) 0.080(4) Uani 1 1 d . . . . .
H10A H 0.129777 -0.336371 0.673045 0.120 Uiso 1 1 calc GR . . . .
H10B H 0.010617 -0.392982 0.680201 0.120 Uiso 1 1 calc GR . . . .
H10C H 0.044920 -0.294231 0.702150 0.120 Uiso 1 1 calc GR . . . .
C6C C -0.0198(10) -0.2705(9) 0.6480(4) 0.073(3) Uani 1 1 d . . . . .
H6C H -0.012576 -0.304773 0.623917 0.088 Uiso 1 1 calc R . . . .
C7C C -0.1482(11) -0.2543(11) 0.6520(5) 0.094(5) Uani 1 1 d . . . . .
H7CA H -0.197579 -0.302571 0.637295 0.112 Uiso 1 1 calc R . . . .
H7CB H -0.164565 -0.259303 0.678293 0.112 Uiso 1 1 calc R . . . .
C8C C -0.1706(13) -0.1591(13) 0.6384(7) 0.142(8) Uani 1 1 d . . . . .
H8CA H -0.239456 -0.130007 0.649200 0.170 Uiso 1 1 calc R . . . .
H8CB H -0.185777 -0.159150 0.611041 0.170 Uiso 1 1 calc R . . . .
C9C C -0.0579(13) -0.1044(11) 0.6507(6) 0.115(6) Uani 1 1 d . . . . .
H9CA H -0.048695 -0.046288 0.635034 0.138 Uiso 1 1 calc R . . . .
H9CB H -0.056477 -0.083896 0.676933 0.138 Uiso 1 1 calc R . . . .

loop_
_atom_site_aniso_label
_atom_site_aniso_U_11
_atom_site_aniso_U_22
_atom_site_aniso_U_33
_atom_site_aniso_U_23
_atom_site_aniso_U_13
_atom_site_aniso_U_12
Ho1 0.0360(2) 0.0370(2) 0.0288(2) 0.01278(15) -0.00403(14) -0.01213(16)
Fe1 0.0396(7) 0.0507(8) 0.0455(7) 0.0133(6) -0.0024(5) -0.0195(6)
Fe2 0.0472(7) 0.0691(9) 0.0229(6) 0.0020(6) -0.0008(5) -0.0227(6)
Fe3 0.0382(6) 0.0268(6) 0.0502(7) 0.0082(5) -0.0073(5) 0.0006(5)
C1 0.043(5) 0.044(5) 0.028(4) 0.009(3) -0.004(3) -0.012(4)
C2 0.041(5) 0.045(5) 0.046(5) 0.008(4) -0.003(4) -0.012(4)
C3 0.038(5) 0.062(6) 0.062(6) 0.015(5) -0.009(4) -0.014(5)
C4 0.056(6) 0.065(7) 0.052(6) 0.004(5) -0.016(5) -0.027(5)
C5 0.055(6) 0.050(5) 0.040(5) -0.001(4) -0.003(4) -0.014(4)
C6 0.058(6) 0.079(7) 0.053(6) 0.041(5) -0.012(5) -0.029(6)
C7 0.064(7) 0.099(9) 0.043(5) 0.026(6) 0.006(5) -0.035(6)
C8 0.059(7) 0.104(10) 0.062(7) 0.032(7) 0.008(5) -0.033(7)
C9 0.058(7) 0.077(8) 0.093(9) 0.043(7) -0.008(6) -0.035(6)
C10 0.053(6) 0.063(7) 0.087(8) 0.041(6) -0.011(5) -0.023(5)
C11 0.045(5) 0.042(5) 0.022(4) 0.002(3) 0.003(3) -0.006(4)
C12 0.053(5) 0.050(5) 0.027(4) 0.003(4) 0.004(4) -0.017(4)
C13 0.064(6) 0.063(6) 0.037(5) -0.011(4) 0.003(4) -0.027(5)
C14 0.074(7) 0.066(6) 0.030(4) -0.013(4) 0.012(4) -0.016(5)
C15 0.047(5) 0.053(5) 0.035(4) -0.002(4) 0.007(4) -0.010(4)
C16 0.054(6) 0.076(7) 0.034(5) 0.022(5) -0.010(4) -0.019(5)
C17 0.051(6) 0.087(8) 0.033(5) 0.015(5) -0.013(4) -0.014(5)
C18 0.059(6) 0.109(9) 0.037(5) 0.007(6) -0.018(5) -0.029(6)
C19 0.074(7) 0.110(10) 0.025(5) 0.007(5) -0.006(5) -0.024(7)
C20 0.062(6) 0.103(9) 0.028(5) 0.022(5) -0.003(4) -0.028(6)
C21 0.043(4) 0.026(4) 0.034(4) 0.012(3) 0.003(3) 0.000(3)
C22 0.039(4) 0.033(4) 0.039(4) 0.007(3) -0.002(3) 0.005(3)
C23 0.056(5) 0.035(4) 0.042(5) 0.000(4) 0.003(4) 0.007(4)
C24 0.041(5) 0.038(5) 0.053(5) 0.003(4) 0.011(4) 0.001(4)
C25 0.042(4) 0.029(4) 0.044(5) 0.007(3) 0.001(4) -0.005(4)
C26 0.054(5) 0.036(5) 0.053(5) 0.023(4) -0.016(4) -0.005(4)
C27 0.054(6) 0.027(4) 0.076(7) 0.017(4) -0.020(5) -0.007(4)
C28 0.060(6) 0.029(5) 0.078(7) 0.008(5) -0.016(5) 0.004(4)
C29 0.054(6) 0.036(5) 0.079(7) 0.017(5) -0.019(5) 0.004(4)
C30 0.058(6) 0.035(5) 0.059(6) 0.016(4) -0.019(5) -0.005(4)
Li1 0.039(7) 0.036(7) 0.031(7) 0.005(5) 0.004(5) -0.003(6)
Li2 0.075(12) 0.084(14) 0.073(12) 0.057(11) -0.018(10) -0.029(11)
O1 0.070(5) 0.056(4) 0.036(3) 0.015(3) 0.014(3) 0.018(3)
C31 0.076(6) 0.064(5) 0.043(4) 0.014(4) 0.015(4) 0.013(5)
C32 0.075(6) 0.068(6) 0.042(5) 0.009(5) 0.013(5) 0.016(5)
C33 0.075(6) 0.064(6) 0.042(5) 0.008(5) 0.007(5) 0.018(5)
C34 0.072(6) 0.062(6) 0.038(5) 0.012(5) 0.010(5) 0.019(5)
C35 0.071(8) 0.057(7) 0.055(8) 0.001(6) 0.004(7) 0.009(7)
O1A 0.070(5) 0.056(4) 0.036(3) 0.015(3) 0.014(3) 0.018(3)
C31A 0.070(6) 0.059(5) 0.036(4) 0.012(4) 0.010(4) 0.016(4)
C32A 0.075(6) 0.067(6) 0.043(5) 0.010(5) 0.015(5) 0.015(5)
C33A 0.078(7) 0.072(6) 0.051(6) 0.017(5) 0.010(5) 0.011(6)
C34A 0.078(7) 0.064(6) 0.046(5) 0.012(5) 0.008(5) 0.012(5)
C35A 0.071(8) 0.057(7) 0.055(8) 0.001(6) 0.004(7) 0.009(7)
O2 0.178(9) 0.078(5) 0.075(6) 0.052(5) 0.044(6) 0.013(6)
C36 0.184(9) 0.083(6) 0.085(7) 0.037(6) 0.053(6) 0.013(6)
C37 0.184(10) 0.077(6) 0.082(7) 0.032(6) 0.057(7) 0.014(7)
C38 0.188(10) 0.078(7) 0.084(8) 0.035(6) 0.050(7) 0.018(7)
C39 0.182(10) 0.083(6) 0.084(7) 0.041(6) 0.051(6) 0.023(7)
C40 0.188(14) 0.090(11) 0.115(12) 0.036(10) 0.063(11) 0.014(11)
O2A 0.179(10) 0.079(7) 0.078(7) 0.042(6) 0.047(7) 0.012(7)
C36A 0.183(10) 0.081(6) 0.081(7) 0.038(6) 0.051(6) 0.015(6)
C37A 0.182(10) 0.082(7) 0.082(7) 0.041(6) 0.051(7) 0.014(7)
C38A 0.181(10) 0.081(7) 0.079(8) 0.043(7) 0.046(7) 0.013(7)
C39A 0.179(10) 0.081(7) 0.079(8) 0.045(7) 0.046(7) 0.016(7)
C40A 0.192(13) 0.080(10) 0.084(11) 0.038(10) 0.049(11) 0.021(11)
O1C 0.068(3) 0.085(4) 0.053(3) 0.017(3) 0.004(3) -0.024(3)
C1C 0.073(4) 0.086(5) 0.056(4) 0.016(4) -0.002(4) -0.022(4)
C2C 0.070(5) 0.084(5) 0.058(5) 0.021(4) -0.005(4) -0.020(4)
C3C 0.070(5) 0.082(5) 0.061(5) 0.023(4) -0.004(4) -0.024(4)
C4C 0.073(4) 0.082(5) 0.064(4) 0.021(4) -0.006(4) -0.026(4)
C5C 0.089(8) 0.092(7) 0.061(7) 0.004(6) -0.002(6) -0.023(7)
O1D 0.068(3) 0.085(4) 0.053(3) 0.017(3) 0.004(3) -0.024(3)
C1D 0.073(4) 0.086(5) 0.056(4) 0.016(4) -0.002(4) -0.022(4)
C2D 0.070(5) 0.084(5) 0.058(5) 0.021(4) -0.005(4) -0.020(4)
C3D 0.070(5) 0.082(5) 0.061(5) 0.023(4) -0.004(4) -0.024(4)
C4D 0.073(4) 0.082(5) 0.064(4) 0.021(4) -0.006(4) -0.026(4)
C5D 0.089(8) 0.092(7) 0.061(7) 0.004(6) -0.002(6) -0.023(7)
O3C 0.080(4) 0.084(4) 0.093(4) 0.003(3) 0.028(3) -0.005(3)
C11C 0.087(4) 0.096(5) 0.108(5) 0.014(4) 0.036(4) -0.002(4)
C12C 0.095(5) 0.097(5) 0.114(5) 0.025(5) 0.034(4) 0.007(4)
C13C 0.104(5) 0.090(5) 0.106(5) 0.020(4) 0.034(4) 0.018(4)
C14C 0.096(5) 0.086(4) 0.104(5) 0.011(4) 0.025(4) 0.010(4)
C15C 0.144(9) 0.131(9) 0.152(9) 0.000(8) 0.005(8) -0.008(8)
O4C 0.126(4) 0.066(3) 0.061(3) 0.010(3) 0.017(3) 0.007(3)
C16C 0.149(5) 0.085(4) 0.074(4) 0.001(4) 0.004(4) 0.022(4)
C17C 0.154(6) 0.091(5) 0.074(4) -0.004(4) 0.006(5) 0.022(5)
C18C 0.157(6) 0.090(5) 0.082(5) -0.001(4) 0.017(5) 0.019(5)
C19C 0.152(5) 0.083(4) 0.079(4) 0.003(4) 0.013(4) 0.013(5)
C20C 0.144(9) 0.076(7) 0.077(7) -0.004(6) -0.011(7) 0.027(6)
Li1C 0.088(4) 0.076(4) 0.067(3) 0.011(3) 0.018(3) -0.008(3)
O2C 0.055(4) 0.054(4) 0.114(6) 0.013(4) 0.034(4) -0.008(4)
C10C 0.065(7) 0.098(10) 0.078(8) 0.029(7) 0.012(6) -0.003(7)
C6C 0.056(6) 0.067(7) 0.098(9) 0.022(7) 0.012(6) -0.012(6)
C7C 0.052(7) 0.090(10) 0.140(13) 0.033(9) 0.020(8) -0.007(7)
C8C 0.068(9) 0.113(14) 0.25(2) 0.051(15) 0.061(12) 0.008(9)
C9C 0.086(10) 0.080(10) 0.190(18) 0.010(11) 0.066(11) -0.001(8)

loop_
_atom_type_symbol
_atom_type_description
_atom_type_scat_dispersion_real
_atom_type_scat_dispersion_imag
_atom_type_scat_source
C C 0.0033 0.0016 'International Tables Vol C Tables 4.2.6.8 and 6.1.1.4'
H H 0.0000 0.0000 'International Tables Vol C Tables 4.2.6.8 and 6.1.1.4'
Fe Fe 0.3463 0.8444 'International Tables Vol C Tables 4.2.6.8 and 6.1.1.4'
Ho Ho -0.2175 4.6783 'International Tables Vol C Tables 4.2.6.8 and 6.1.1.4'
Li Li -0.0003 0.0001 'International Tables Vol C Tables 4.2.6.8 and 6.1.1.4'
O O 0.0106 0.0060 'International Tables Vol C Tables 4.2.6.8 and 6.1.1.4'

loop_
_geom_angle_atom_site_label_1
_geom_angle_atom_site_label_2
_geom_angle_atom_site_label_3
_geom_angle
_geom_angle_site_symmetry_1
_geom_angle_site_symmetry_3
_geom_angle_publ_flag
Fe2 Ho1 Fe1 118.30(4) . . ?
Fe2 Ho1 Fe3 119.92(3) . . ?
Fe3 Ho1 Fe1 121.75(4) . . ?
C1 Ho1 Fe1 40.24(18) . . ?
C1 Ho1 Fe2 118.4(2) . . ?
C1 Ho1 Fe3 106.0(2) . . ?
C1 Ho1 Li1 49.1(3) . . ?
C1 Ho1 Li2 128.7(4) . . ?
C6 Ho1 Fe1 40.2(2) . . ?
C6 Ho1 Fe2 105.5(3) . . ?
C6 Ho1 Fe3 120.8(3) . . ?
C6 Ho1 C1 80.4(3) . . ?
C6 Ho1 C11 120.8(4) . . ?
C6 Ho1 C16 83.4(3) . . ?
C6 Ho1 C21 147.5(3) . . ?
C6 Ho1 C26 86.4(4) . . ?
C6 Ho1 Li1 127.7(4) . . ?
C6 Ho1 Li2 50.1(5) . . ?
C11 Ho1 Fe1 103.98(19) . . ?
C11 Ho1 Fe2 40.87(17) . . ?
C11 Ho1 Fe3 118.35(18) . . ?
C11 Ho1 C1 82.7(3) . . ?
C11 Ho1 C16 81.4(3) . . ?
C11 Ho1 C26 146.0(3) . . ?
C11 Ho1 Li1 50.3(3) . . ?
C11 Ho1 Li2 130.5(5) . . ?
C16 Ho1 Fe1 117.8(2) . . ?
C16 Ho1 Fe2 40.5(3) . . ?
C16 Ho1 Fe3 107.0(3) . . ?
C16 Ho1 C1 147.0(3) . . ?
C16 Ho1 C26 82.4(3) . . ?
C16 Ho1 Li1 130.3(4) . . ?
C16 Ho1 Li2 51.0(5) . . ?
C21 Ho1 Fe1 118.12(19) . . ?
C21 Ho1 Fe2 106.91(18) . . ?
C21 Ho1 Fe3 40.33(17) . . ?
C21 Ho1 C1 82.3(3) . . ?
C21 Ho1 C11 83.6(2) . . ?
C21 Ho1 C16 124.0(3) . . ?
C21 Ho1 C26 81.2(3) . . ?
C21 Ho1 Li1 50.1(3) . . ?
C21 Ho1 Li2 131.3(5) . . ?
C26 Ho1 Fe1 110.0(2) . . ?
C26 Ho1 Fe2 116.9(2) . . ?
C26 Ho1 Fe3 40.9(2) . . ?
C26 Ho1 C1 124.7(3) . . ?
C26 Ho1 Li1 130.1(4) . . ?
C26 Ho1 Li2 50.8(6) . . ?
Li1 Ho1 Fe1 88.3(3) . . ?
Li1 Ho1 Fe2 90.4(3) . . ?
Li1 Ho1 Fe3 89.7(3) . . ?
Li1 Ho1 Li2 177.8(5) . . ?
Li2 Ho1 Fe1 89.5(4) . . ?
Li2 Ho1 Fe2 90.7(5) . . ?
Li2 Ho1 Fe3 91.4(5) . . ?
C1 Fe1 Ho1 52.5(2) . . ?
C2 Fe1 Ho1 80.2(2) . . ?
C2 Fe1 C1 40.8(4) . . ?
C2 Fe1 C6 123.5(4) . . ?
C2 Fe1 C7 108.4(5) . . ?
C2 Fe1 C8 121.6(5) . . ?
C3 Fe1 Ho1 119.8(3) . . ?
C3 Fe1 C1 70.3(4) . . ?
C3 Fe1 C2 41.2(4) . . ?
C3 Fe1 C6 161.6(5) . . ?
C3 Fe1 C7 125.6(5) . . ?
C3 Fe1 C8 107.8(5) . . ?
C3 Fe1 C10 156.6(4) . . ?
C4 Fe1 Ho1 118.8(3) . . ?
C4 Fe1 C1 70.4(4) . . ?
C4 Fe1 C2 68.1(4) . . ?
C4 Fe1 C3 40.3(4) . . ?
C4 Fe1 C6 155.9(5) . . ?
C4 Fe1 C7 162.2(5) . . ?
C4 Fe1 C8 125.2(4) . . ?
C4 Fe1 C9 107.8(5) . . ?
C4 Fe1 C10 121.6(5) . . ?
C5 Fe1 Ho1 78.9(3) . . ?
C5 Fe1 C1 41.1(3) . . ?
C5 Fe1 C2 67.2(4) . . ?
C5 Fe1 C3 68.2(4) . . ?
C5 Fe1 C4 41.2(4) . . ?
C5 Fe1 C6 119.6(4) . . ?
C5 Fe1 C7 155.3(4) . . ?
C5 Fe1 C8 162.9(5) . . ?
C5 Fe1 C9 126.0(5) . . ?
C5 Fe1 C10 108.1(5) . . ?
C6 Fe1 Ho1 51.6(3) . . ?
C6 Fe1 C1 104.0(3) . . ?
C7 Fe1 Ho1 76.4(3) . . ?
C7 Fe1 C1 119.2(4) . . ?
C7 Fe1 C6 40.8(5) . . ?
C8 Fe1 Ho1 116.0(3) . . ?
C8 Fe1 C1 155.0(5) . . ?
C8 Fe1 C6 69.6(4) . . ?
C8 Fe1 C7 40.5(4) . . ?
C9 Fe1 Ho1 119.5(3) . . ?
C9 Fe1 C1 161.8(5) . . ?
C9 Fe1 C2 156.5(5) . . ?
C9 Fe1 C3 120.7(4) . . ?
C9 Fe1 C6 69.9(4) . . ?
C9 Fe1 C7 68.0(5) . . ?
C9 Fe1 C8 40.4(5) . . ?
C9 Fe1 C10 41.4(4) . . ?
C10 Fe1 Ho1 80.5(3) . . ?
C10 Fe1 C1 123.1(4) . . ?
C10 Fe1 C2 160.7(4) . . ?
C10 Fe1 C6 40.9(4) . . ?
C10 Fe1 C7 67.5(5) . . ?
C10 Fe1 C8 68.5(5) . . ?
C11 Fe2 Ho1 52.2(2) . . ?
C12 Fe2 Ho1 80.5(2) . . ?
C12 Fe2 C11 40.5(3) . . ?
C12 Fe2 C15 67.0(4) . . ?
C12 Fe2 C16 124.6(4) . . ?
C12 Fe2 C17 108.8(4) . . ?
C12 Fe2 C18 121.1(4) . . ?
C12 Fe2 C19 155.8(4) . . ?
C13 Fe2 Ho1 119.5(2) . . ?
C13 Fe2 C11 69.7(3) . . ?
C13 Fe2 C12 40.9(3) . . ?
C13 Fe2 C14 40.6(4) . . ?
C13 Fe2 C15 68.2(4) . . ?
C13 Fe2 C16 162.7(4) . . ?
C13 Fe2 C17 126.1(4) . . ?
C13 Fe2 C18 107.7(4) . . ?
C13 Fe2 C19 120.2(4) . . ?
C14 Fe2 Ho1 117.4(3) . . ?
C14 Fe2 C11 69.9(3) . . ?
C14 Fe2 C12 68.1(4) . . ?
C14 Fe2 C15 40.9(4) . . ?
C14 Fe2 C16 154.4(4) . . ?
C14 Fe2 C17 163.1(4) . . ?
C14 Fe2 C18 125.6(5) . . ?
C14 Fe2 C19 107.5(5) . . ?
C15 Fe2 Ho1 77.5(3) . . ?
C15 Fe2 C11 40.9(3) . . ?
C15 Fe2 C16 119.0(4) . . ?
C15 Fe2 C18 163.4(4) . . ?
C15 Fe2 C19 126.2(4) . . ?
C16 Fe2 Ho1 52.5(2) . . ?
C16 Fe2 C11 104.7(3) . . ?
C17 Fe2 Ho1 77.3(3) . . ?
C17 Fe2 C11 119.3(4) . . ?
C17 Fe2 C15 154.7(4) . . ?
C17 Fe2 C16 41.2(4) . . ?
C17 Fe2 C18 40.6(4) . . ?
C17 Fe2 C19 68.1(5) . . ?
C18 Fe2 Ho1 117.0(4) . . ?
C18 Fe2 C11 154.4(4) . . ?
C18 Fe2 C16 69.9(4) . . ?
C18 Fe2 C19 40.8(4) . . ?
C19 Fe2 Ho1 120.3(4) . . ?
C19 Fe2 C11 162.6(4) . . ?
C19 Fe2 C16 69.9(5) . . ?
C20 Fe2 Ho1 81.7(3) . . ?
C20 Fe2 C11 124.9(4) . . ?
C20 Fe2 C12 162.2(4) . . ?
C20 Fe2 C13 155.5(4) . . ?
C20 Fe2 C14 120.9(4) . . ?
C20 Fe2 C15 108.7(4) . . ?
C20 Fe2 C16 40.8(4) . . ?
C20 Fe2 C17 67.3(4) . . ?
C20 Fe2 C18 68.1(4) . . ?
C20 Fe2 C19 40.7(4) . . ?
C21 Fe3 Ho1 51.8(2) . . ?
C21 Fe3 C26 104.1(3) . . ?
C22 Fe3 Ho1 78.3(2) . . ?
C22 Fe3 C21 41.0(3) . . ?
C22 Fe3 C23 40.8(3) . . ?
C22 Fe3 C24 68.2(4) . . ?
C22 Fe3 C25 67.1(3) . . ?
C22 Fe3 C26 121.4(3) . . ?
C22 Fe3 C27 109.2(4) . . ?
C22 Fe3 C28 124.9(4) . . ?
C22 Fe3 C29 160.7(4) . . ?
C22 Fe3 C30 157.6(4) . . ?
C23 Fe3 Ho1 118.0(3) . . ?
C23 Fe3 C21 70.1(3) . . ?
C23 Fe3 C24 40.7(4) . . ?
C23 Fe3 C26 158.2(4) . . ?
C23 Fe3 C30 160.0(4) . . ?
C24 Fe3 Ho1 118.9(2) . . ?
C24 Fe3 C21 70.1(3) . . ?
C24 Fe3 C26 158.8(4) . . ?
C24 Fe3 C30 123.6(4) . . ?
C25 Fe3 Ho1 79.5(2) . . ?
C25 Fe3 C21 40.7(3) . . ?
C25 Fe3 C23 68.2(3) . . ?
C25 Fe3 C24 41.0(3) . . ?
C25 Fe3 C26 121.7(4) . . ?
C25 Fe3 C27 158.9(4) . . ?
C25 Fe3 C29 122.4(4) . . ?
C25 Fe3 C30 108.1(4) . . ?
C26 Fe3 Ho1 52.3(3) . . ?
C27 Fe3 Ho1 79.4(3) . . ?
C27 Fe3 C21 122.6(4) . . ?
C27 Fe3 C23 123.7(4) . . ?
C27 Fe3 C24 159.1(4) . . ?
C27 Fe3 C26 40.8(4) . . ?
C27 Fe3 C30 66.8(4) . . ?
C28 Fe3 Ho1 118.6(3) . . ?
C28 Fe3 C21 159.8(4) . . ?
C28 Fe3 C23 108.2(4) . . ?
C28 Fe3 C24 122.5(4) . . ?
C28 Fe3 C25 158.7(4) . . ?
C28 Fe3 C26 69.7(4) . . ?
C28 Fe3 C27 40.7(4) . . ?
C28 Fe3 C29 40.6(4) . . ?
C28 Fe3 C30 67.6(4) . . ?
C29 Fe3 Ho1 118.6(3) . . ?
C29 Fe3 C21 157.0(4) . . ?
C29 Fe3 C23 123.4(4) . . ?
C29 Fe3 C24 107.0(4) . . ?
C29 Fe3 C26 70.0(4) . . ?
C29 Fe3 C27 68.1(4) . . ?
C29 Fe3 C30 40.6(4) . . ?
C30 Fe3 Ho1 79.3(3) . . ?
C30 Fe3 C21 120.8(4) . . ?
C30 Fe3 C26 40.8(4) . . ?
Fe1 C1 Ho1 87.3(3) . . ?
Fe1 C1 Li1 151.8(5) . . ?
C2 C1 Ho1 120.1(6) . . ?
C2 C1 Fe1 67.9(5) . . ?
C2 C1 C5 102.6(7) . . ?
C2 C1 Li1 110.0(7) . . ?
C5 C1 Ho1 116.9(6) . . ?
C5 C1 Fe1 67.3(5) . . ?
C5 C1 Li1 137.0(7) . . ?
Li1 C1 Ho1 69.1(4) . . ?
Fe1 C2 H2 126.7 . . ?
C1 C2 Fe1 71.3(5) . . ?
C1 C2 H2 124.3 . . ?
C3 C2 Fe1 69.4(5) . . ?
C3 C2 C1 111.5(9) . . ?
C3 C2 H2 124.3 . . ?
Fe1 C3 H3 126.1 . . ?
C2 C3 Fe1 69.4(5) . . ?
C2 C3 H3 126.5 . . ?
C4 C3 Fe1 69.5(6) . . ?
C4 C3 C2 107.0(9) . . ?
C4 C3 H3 126.5 . . ?
Fe1 C4 H4 125.8 . . ?
C3 C4 Fe1 70.2(6) . . ?
C3 C4 H4 126.2 . . ?
C3 C4 C5 107.6(8) . . ?
C5 C4 Fe1 69.3(5) . . ?
C5 C4 H4 126.2 . . ?
Fe1 C5 H5 124.3 . . ?
C1 C5 Fe1 71.6(5) . . ?
C1 C5 H5 124.3 . . ?
C4 C5 Fe1 69.5(6) . . ?
C4 C5 C1 111.4(9) . . ?
C4 C5 H5 124.3 . . ?
Fe1 C6 Ho1 88.3(3) . . ?
Fe1 C6 Li2 154.2(7) . . ?
C7 C6 Ho1 114.6(7) . . ?
C7 C6 Fe1 68.8(6) . . ?
C7 C6 Li2 131.8(10) . . ?
C10 C6 Ho1 122.6(8) . . ?
C10 C6 Fe1 68.0(5) . . ?
C10 C6 C7 104.3(9) . . ?
C10 C6 Li2 112.5(10) . . ?
Li2 C6 Ho1 69.5(5) . . ?
Fe1 C7 H7 127.2 . . ?
C6 C7 Fe1 70.4(6) . . ?
C6 C7 H7 124.7 . . ?
C8 C7 Fe1 69.3(6) . . ?
C8 C7 C6 110.5(12) . . ?
C8 C7 H7 124.7 . . ?
Fe1 C8 H8 125.9 . . ?
C7 C8 Fe1 70.2(6) . . ?
C7 C8 H8 126.1 . . ?
C9 C8 Fe1 69.4(6) . . ?
C9 C8 C7 107.8(12) . . ?
C9 C8 H8 126.1 . . ?
Fe1 C9 H9 125.7 . . ?
C8 C9 Fe1 70.2(6) . . ?
C8 C9 H9 126.3 . . ?
C8 C9 C10 107.4(11) . . ?
C10 C9 Fe1 69.4(6) . . ?
C10 C9 H9 126.3 . . ?
Fe1 C10 H10 126.3 . . ?
C6 C10 Fe1 71.1(6) . . ?
C6 C10 C9 110.0(12) . . ?
C6 C10 H10 125.0 . . ?
C9 C10 Fe1 69.2(6) . . ?
C9 C10 H10 125.0 . . ?
Fe2 C11 Ho1 86.9(3) . . ?
Fe2 C11 Li1 152.8(6) . . ?
C12 C11 Ho1 121.4(6) . . ?
C12 C11 Fe2 67.5(4) . . ?
C12 C11 C15 102.9(7) . . ?
C12 C11 Li1 113.8(6) . . ?
C15 C11 Ho1 114.7(6) . . ?
C15 C11 Fe2 67.4(5) . . ?
C15 C11 Li1 133.7(7) . . ?
Li1 C11 Ho1 69.0(4) . . ?
Fe2 C12 H12 126.0 . . ?
C11 C12 Fe2 72.0(4) . . ?
C11 C12 H12 124.1 . . ?
C13 C12 Fe2 69.5(5) . . ?
C13 C12 C11 111.8(8) . . ?
C13 C12 H12 124.1 . . ?
Fe2 C13 H13 125.7 . . ?
C12 C13 Fe2 69.6(5) . . ?
C12 C13 H13 126.5 . . ?
C14 C13 Fe2 69.7(6) . . ?
C14 C13 C12 107.0(8) . . ?
C14 C13 H13 126.5 . . ?
Fe2 C14 H14 125.8 . . ?
C13 C14 Fe2 69.7(6) . . ?
C13 C14 H14 126.4 . . ?
C13 C14 C15 107.2(8) . . ?
C15 C14 Fe2 69.7(6) . . ?
C15 C14 H14 126.4 . . ?
Fe2 C15 H15 126.1 . . ?
C11 C15 Fe2 71.6(5) . . ?
C11 C15 H15 124.5 . . ?
C14 C15 Fe2 69.4(6) . . ?
C14 C15 C11 111.1(8) . . ?
C14 C15 H15 124.5 . . ?
Fe2 C16 Ho1 87.0(3) . . ?
Fe2 C16 Li2 151.9(6) . . ?
C17 C16 Ho1 113.7(6) . . ?
C17 C16 Fe2 67.8(6) . . ?
C17 C16 Li2 134.0(10) . . ?
C20 C16 Ho1 123.1(7) . . ?
C20 C16 Fe2 67.6(6) . . ?
C20 C16 C17 102.7(9) . . ?
C20 C16 Li2 113.8(9) . . ?
Li2 C16 Ho1 68.5(5) . . ?
Fe2 C17 H17 126.4 . . ?
C16 C17 Fe2 71.0(6) . . ?
C16 C17 H17 124.4 . . ?
C18 C17 Fe2 69.8(7) . . ?
C18 C17 C16 111.2(10) . . ?
C18 C17 H17 124.4 . . ?
Fe2 C18 H18 125.8 . . ?
C17 C18 Fe2 69.6(5) . . ?
C17 C18 H18 126.2 . . ?
C17 C18 C19 107.5(9) . . ?
C19 C18 Fe2 69.9(6) . . ?
C19 C18 H18 126.2 . . ?
Fe2 C19 H19 126.6 . . ?
C18 C19 Fe2 69.3(5) . . ?
C18 C19 H19 126.8 . . ?
C20 C19 Fe2 68.9(5) . . ?
C20 C19 C18 106.5(10) . . ?
C20 C19 H19 126.8 . . ?
Fe2 C20 H20 125.6 . . ?
C16 C20 Fe2 71.6(5) . . ?
C16 C20 H20 123.9 . . ?
C19 C20 Fe2 70.5(6) . . ?
C19 C20 C16 112.2(9) . . ?
C19 C20 H20 123.9 . . ?
Fe3 C21 Ho1 87.9(2) . . ?
Fe3 C21 Li1 154.1(5) . . ?
C22 C21 Ho1 117.4(5) . . ?
C22 C21 Fe3 67.6(4) . . ?
C22 C21 Li1 111.6(6) . . ?
C25 C21 Ho1 120.2(5) . . ?
C25 C21 Fe3 68.0(4) . . ?
C25 C21 C22 102.8(7) . . ?
C25 C21 Li1 133.8(7) . . ?
Li1 C21 Ho1 69.3(4) . . ?
Fe3 C22 H22 126.1 . . ?
C21 C22 Fe3 71.4(4) . . ?
C21 C22 H22 124.2 . . ?
C23 C22 Fe3 69.9(5) . . ?
C23 C22 C21 111.7(8) . . ?
C23 C22 H22 124.2 . . ?
Fe3 C23 H23 126.1 . . ?
C22 C23 Fe3 69.2(5) . . ?
C22 C23 H23 126.5 . . ?
C24 C23 Fe3 69.7(5) . . ?
C24 C23 C22 107.0(8) . . ?
C24 C23 H23 126.5 . . ?
Fe3 C24 H24 126.1 . . ?
C23 C24 Fe3 69.6(5) . . ?
C23 C24 H24 126.6 . . ?
C23 C24 C25 106.8(8) . . ?
C25 C24 Fe3 69.3(5) . . ?
C25 C24 H24 126.6 . . ?
Fe3 C25 H25 126.5 . . ?
C21 C25 Fe3 71.3(4) . . ?
C21 C25 H25 124.2 . . ?
C24 C25 Fe3 69.7(5) . . ?
C24 C25 C21 111.7(8) . . ?
C24 C25 H25 124.2 . . ?
Fe3 C26 Ho1 86.9(3) . . ?
Fe3 C26 Li2 154.2(7) . . ?
C27 C26 Ho1 118.5(6) . . ?
C27 C26 Fe3 67.1(5) . . ?
C27 C26 C30 101.9(9) . . ?
C27 C26 Li2 131.0(8) . . ?
C30 C26 Ho1 118.2(6) . . ?
C30 C26 Fe3 67.3(5) . . ?
C30 C26 Li2 117.0(8) . . ?
Li2 C26 Ho1 68.5(6) . . ?
Fe3 C27 H27 126.0 . . ?
C26 C27 Fe3 72.1(5) . . ?
C26 C27 H27 124.2 . . ?
C28 C27 Fe3 69.4(5) . . ?
C28 C27 C26 111.6(8) . . ?
C28 C27 H27 124.2 . . ?
Fe3 C28 H28 125.5 . . ?
C27 C28 Fe3 70.0(5) . . ?
C27 C28 H28 126.1 . . ?
C29 C28 Fe3 70.0(5) . . ?
C29 C28 C27 107.8(10) . . ?
C29 C28 H28 126.1 . . ?
Fe3 C29 H29 125.5 . . ?
C28 C29 Fe3 69.4(5) . . ?
C28 C29 H29 126.7 . . ?
C28 C29 C30 106.6(10) . . ?
C30 C29 Fe3 69.9(5) . . ?
C30 C29 H29 126.7 . . ?
Fe3 C30 H30 126.4 . . ?
C26 C30 Fe3 71.9(5) . . ?
C26 C30 H30 123.9 . . ?
C29 C30 Fe3 69.5(5) . . ?
C29 C30 C26 112.1(9) . . ?
C29 C30 H30 123.9 . . ?
C1 Li1 Ho1 61.7(4) . . ?
C1 Li1 C11 98.8(6) . . ?
C1 Li1 C21 98.5(6) . . ?
C11 Li1 Ho1 60.7(4) . . ?
C21 Li1 Ho1 60.7(4) . . ?
C21 Li1 C11 98.3(6) . . ?
O1 Li1 Ho1 167.6(10) . . ?
O1 Li1 C1 110.2(8) . . ?
O1 Li1 C11 131.6(10) . . ?
O1 Li1 C21 114.0(10) . . ?
O1A Li1 Ho1 170.7(10) . . ?
O1A Li1 C1 121.4(9) . . ?
O1A Li1 C11 124.7(10) . . ?
O1A Li1 C21 110.1(10) . . ?
C6 Li2 Ho1 60.4(5) . . ?
C6 Li2 C16 96.9(9) . . ?
C6 Li2 C26 101.2(8) . . ?
C16 Li2 Ho1 60.4(5) . . ?
C26 Li2 Ho1 60.7(4) . . ?
C26 Li2 C16 95.2(7) . . ?
O2 Li2 Ho1 164.7(11) . . ?
O2 Li2 C6 104.4(10) . . ?
O2 Li2 C16 126.9(12) . . ?
O2 Li2 C26 126.2(13) . . ?
O2A Li2 Ho1 162.2(14) . . ?
O2A Li2 C6 113.6(14) . . ?
O2A Li2 C16 136.7(14) . . ?
O2A Li2 C26 107.3(13) . . ?
C31 O1 Li1 125.1(14) . . ?
C31 O1 C34 100.6(16) . . ?
C34 O1 Li1 114.0(12) . . ?
O1 C31 H31 108.1 . . ?
O1 C31 C32 107.2(16) . . ?
C32 C31 H31 108.1 . . ?
C35 C31 O1 108.9(18) . . ?
C35 C31 H31 108.1 . . ?
C35 C31 C32 116(2) . . ?
C31 C32 H32A 110.8 . . ?
C31 C32 H32B 110.8 . . ?
H32A C32 H32B 108.9 . . ?
C33 C32 C31 104.8(14) . . ?
C33 C32 H32A 110.8 . . ?
C33 C32 H32B 110.8 . . ?
C32 C33 H33A 110.9 . . ?
C32 C33 H33B 110.9 . . ?
C32 C33 C34 104.3(12) . . ?
H33A C33 H33B 108.9 . . ?
C34 C33 H33A 110.9 . . ?
C34 C33 H33B 110.9 . . ?
O1 C34 C33 107.1(14) . . ?
O1 C34 H34A 110.3 . . ?
O1 C34 H34B 110.3 . . ?
C33 C34 H34A 110.3 . . ?
C33 C34 H34B 110.3 . . ?
H34A C34 H34B 108.5 . . ?
C31 C35 H35A 109.5 . . ?
C31 C35 H35B 109.5 . . ?
C31 C35 H35C 109.5 . . ?
H35A C35 H35B 109.5 . . ?
H35A C35 H35C 109.5 . . ?
H35B C35 H35C 109.5 . . ?
C31A O1A Li1 129.8(17) . . ?
C31A O1A C34A 103.8(16) . . ?
C34A O1A Li1 111.3(13) . . ?
O1A C31A H31A 110.0 . . ?
O1A C31A C32A 103(2) . . ?
O1A C31A C35A 107.7(17) . . ?
C32A C31A H31A 110.0 . . ?
C32A C31A C35A 116(2) . . ?
C35A C31A H31A 110.0 . . ?
C31A C32A H32C 108.9 . . ?
C31A C32A H32D 109.0 . . ?
H32C C32A H32D 107.8 . . ?
C33A C32A C31A 113(2) . . ?
C33A C32A H32C 108.9 . . ?
C33A C32A H32D 109.0 . . ?
C32A C33A H33C 111.6 . . ?
C32A C33A H33D 111.6 . . ?
C32A C33A C34A 101(2) . . ?
H33C C33A H33D 109.4 . . ?
C34A C33A H33C 111.6 . . ?
C34A C33A H33D 111.6 . . ?
O1A C34A C33A 98.6(19) . . ?
O1A C34A H34C 112.0 . . ?
O1A C34A H34D 112.0 . . ?
C33A C34A H34C 112.0 . . ?
C33A C34A H34D 112.0 . . ?
H34C C34A H34D 109.7 . . ?
C31A C35A H35D 109.5 . . ?
C31A C35A H35E 109.5 . . ?
C31A C35A H35F 109.5 . . ?
H35D C35A H35E 109.5 . . ?
H35D C35A H35F 109.5 . . ?
H35E C35A H35F 109.5 . . ?
C36 O2 Li2 129.9(14) . . ?
C36 O2 C39 104.9(13) . . ?
C39 O2 Li2 115.8(12) . . ?
O2 C36 H36 101.5 . . ?
O2 C36 C37 111.2(13) . . ?
O2 C36 C40 122.9(15) . . ?
C37 C36 H36 101.5 . . ?
C40 C36 H36 101.5 . . ?
C40 C36 C37 114.3(18) . . ?
C36 C37 H37A 111.2 . . ?
C36 C37 H37B 111.2 . . ?
H37A C37 H37B 109.1 . . ?
C38 C37 C36 102.9(11) . . ?
C38 C37 H37A 111.2 . . ?
C38 C37 H37B 111.2 . . ?
C37 C38 H38A 112.1 . . ?
C37 C38 H38B 112.1 . . ?
C37 C38 C39 98.5(13) . . ?
H38A C38 H38B 109.7 . . ?
C39 C38 H38A 112.1 . . ?
C39 C38 H38B 112.1 . . ?
O2 C39 C38 106.9(14) . . ?
O2 C39 H39A 110.3 . . ?
O2 C39 H39B 110.3 . . ?
C38 C39 H39A 110.3 . . ?
C38 C39 H39B 110.3 . . ?
H39A C39 H39B 108.6 . . ?
C36 C40 H40A 109.5 . . ?
C36 C40 H40B 109.5 . . ?
C36 C40 H40C 109.5 . . ?
H40A C40 H40B 109.5 . . ?
H40A C40 H40C 109.5 . . ?
H40B C40 H40C 109.5 . . ?
C36A O2A Li2 120(2) . . ?
C36A O2A C39A 102(2) . . ?
C39A O2A Li2 110(2) . . ?
O2A C36A H36A 107.7 . . ?
O2A C36A C37A 110.4(18) . . ?
O2A C36A C40A 114(3) . . ?
C37A C36A H36A 107.7 . . ?
C40A C36A H36A 107.7 . . ?
C40A C36A C37A 110(3) . . ?
C36A C37A H37C 111.3 . . ?
C36A C37A H37D 111.3 . . ?
H37C C37A H37D 109.2 . . ?
C38A C37A C36A 102.6(13) . . ?
C38A C37A H37C 111.3 . . ?
C38A C37A H37D 111.2 . . ?
C37A C38A H38C 111.9 . . ?
C37A C38A H38D 111.9 . . ?
C37A C38A C39A 99.4(15) . . ?
H38C C38A H38D 109.6 . . ?
C39A C38A H38C 111.9 . . ?
C39A C38A H38D 111.9 . . ?
O2A C39A C38A 103.2(19) . . ?
O2A C39A H39C 111.1 . . ?
O2A C39A H39D 111.1 . . ?
C38A C39A H39C 111.1 . . ?
C38A C39A H39D 111.1 . . ?
H39C C39A H39D 109.1 . . ?
C36A C40A H40D 109.5 . . ?
C36A C40A H40E 109.5 . . ?
C36A C40A H40F 109.5 . . ?
H40D C40A H40E 109.5 . . ?
H40D C40A H40F 109.5 . . ?
H40E C40A H40F 109.5 . . ?
C1C O1C Li1C 118.3(10) . . ?
C4C O1C C1C 112.5(11) . . ?
C4C O1C Li1C 127.4(11) . . ?
O1C C1C H1C 102.7 . . ?
O1C C1C C2C 103.9(13) . . ?
C2C C1C H1C 102.7 . . ?
C5C C1C O1C 124.6(15) . . ?
C5C C1C H1C 102.7 . . ?
C5C C1C C2C 117.1(15) . . ?
C1C C2C H2CA 110.6 . . ?
C1C C2C H2CB 110.4 . . ?
C1C C2C C3C 105.9(13) . . ?
H2CA C2C H2CB 108.7 . . ?
C3C C2C H2CA 110.5 . . ?
C3C C2C H2CB 110.6 . . ?
C2C C3C H3CA 111.9 . . ?
C2C C3C H3CB 111.9 . . ?
C2C C3C C4C 99.3(15) . . ?
H3CA C3C H3CB 109.6 . . ?
C4C C3C H3CA 112.0 . . ?
C4C C3C H3CB 111.9 . . ?
O1C C4C C3C 104.6(14) . . ?
O1C C4C H4CA 110.9 . . ?
O1C C4C H4CB 110.8 . . ?
C3C C4C H4CA 110.9 . . ?
C3C C4C H4CB 110.8 . . ?
H4CA C4C H4CB 108.9 . . ?
C1C C5C H5CA 109.6 . . ?
C1C C5C H5CB 109.3 . . ?
C1C C5C H5CC 109.5 . . ?
H5CA C5C H5CB 109.5 . . ?
H5CA C5C H5CC 109.5 . . ?
H5CB C5C H5CC 109.5 . . ?
C1D O1D C4D 84(2) . . ?
C1D O1D Li1C 149(2) . . ?
C4D O1D Li1C 124.7(14) . . ?
O1D C1D H1D 89.6 . . ?
C2D C1D O1D 120(3) . . ?
C2D C1D H1D 89.6 . . ?
C5D C1D O1D 114(4) . . ?
C5D C1D H1D 89.6 . . ?
C5D C1D C2D 126(4) . . ?
C1D C2D H2DA 111.1 . . ?
C1D C2D H2DB 110.2 . . ?
C1D C2D C3D 105(3) . . ?
H2DA C2D H2DB 108.8 . . ?
C3D C2D H2DA 110.6 . . ?
C3D C2D H2DB 110.7 . . ?
C2D C3D H3DA 112.5 . . ?
C2D C3D H3DB 112.5 . . ?
H3DA C3D H3DB 110.0 . . ?
C4D C3D C2D 96(4) . . ?
C4D C3D H3DA 112.5 . . ?
C4D C3D H3DB 112.5 . . ?
O1D C4D H4DA 107.5 . . ?
O1D C4D H4DB 107.6 . . ?
C3D C4D O1D 119(4) . . ?
C3D C4D H4DA 107.5 . . ?
C3D C4D H4DB 107.5 . . ?
H4DA C4D H4DB 107.0 . . ?
C1D C5D H5DA 109.5 . . ?
C1D C5D H5DB 109.9 . . ?
C1D C5D H5DC 109.0 . . ?
H5DA C5D H5DB 109.5 . . ?
H5DA C5D H5DC 109.5 . . ?
H5DB C5D H5DC 109.5 . . ?
C11C O3C Li1C 114.6(10) . . ?
C14C O3C C11C 109.0(10) . . ?
C14C O3C Li1C 134.3(11) . . ?
O3C C11C H11A 110.5 . . ?
O3C C11C H11B 110.5 . . ?
H11A C11C H11B 108.7 . . ?
C12C C11C O3C 105.9(13) . . ?
C12C C11C H11A 110.6 . . ?
C12C C11C H11B 110.5 . . ?
C11C C12C H12A 111.2 . . ?
C11C C12C H12B 111.2 . . ?
C11C C12C C13C 103.0(14) . . ?
H12A C12C H12B 109.1 . . ?
C13C C12C H12A 111.2 . . ?
C13C C12C H12B 111.2 . . ?
C12C C13C H13A 111.9 . . ?
C12C C13C H13B 111.9 . . ?
C12C C13C C14C 99.6(12) . . ?
H13A C13C H13B 109.6 . . ?
C14C C13C H13A 111.9 . . ?
C14C C13C H13B 111.8 . . ?
O3C C14C C13C 102.9(11) . . ?
O3C C14C H14C 110.8 . . ?
O3C C14C C15C 120.6(13) . . ?
C13C C14C H14C 110.8 . . ?
C15C C14C C13C 100.0(11) . . ?
C15C C14C H14C 110.8 . . ?
C14C C15C H15A 109.5 . . ?
C14C C15C H15B 109.5 . . ?
C14C C15C H15C 109.5 . . ?
H15A C15C H15B 109.5 . . ?
H15A C15C H15C 109.5 . . ?
H15B C15C H15C 109.5 . . ?
C16C O4C Li1C 126.5(11) . . ?
C19C O4C C16C 106.5(10) . . ?
C19C O4C Li1C 124.9(11) . . ?
O4C C16C H16C 101.6 . . ?
O4C C16C C17C 102.7(11) . . ?
O4C C16C C20C 118.7(12) . . ?
C17C C16C H16C 101.6 . . ?
C20C C16C H16C 101.6 . . ?
C20C C16C C17C 126.4(14) . . ?
C16C C17C H17A 110.8 . . ?
C16C C17C H17B 110.8 . . ?
H17A C17C H17B 108.8 . . ?
C18C C17C C16C 104.9(12) . . ?
C18C C17C H17A 110.8 . . ?
C18C C17C H17B 110.8 . . ?
C17C C18C H18A 111.3 . . ?
C17C C18C H18B 111.3 . . ?
C17C C18C C19C 102.2(14) . . ?
H18A C18C H18B 109.2 . . ?
C19C C18C H18A 111.3 . . ?
C19C C18C H18B 111.3 . . ?
O4C C19C C18C 111.6(13) . . ?
O4C C19C H19A 109.3 . . ?
O4C C19C H19B 109.3 . . ?
C18C C19C H19A 109.3 . . ?
C18C C19C H19B 109.3 . . ?
H19A C19C H19B 108.0 . . ?
C16C C20C H20A 109.5 . . ?
C16C C20C H20B 109.5 . . ?
C16C C20C H20C 109.5 . . ?
H20A C20C H20B 109.5 . . ?
H20A C20C H20C 109.5 . . ?
H20B C20C H20C 109.5 . . ?
O3C Li1C O1C 104.7(10) . . ?
O3C Li1C O1D 104.7(10) . . ?
O3C Li1C O4C 111.5(12) . . ?
O3C Li1C O2C 116.6(12) . . ?
O4C Li1C O1C 109.9(11) . . ?
O4C Li1C O1D 109.9(11) . . ?
O2C Li1C O1C 111.1(12) . . ?
O2C Li1C O1D 111.1(12) . . ?
O2C Li1C O4C 103.1(10) . . ?
C6C O2C Li1C 136.0(9) . . ?
C9C O2C Li1C 115.8(10) . . ?
C9C O2C C6C 108.2(9) . . ?
H10A C10C H10B 109.5 . . ?
H10A C10C H10C 109.5 . . ?
H10B C10C H10C 109.5 . . ?
C6C C10C H10A 109.5 . . ?
C6C C10C H10B 109.5 . . ?
C6C C10C H10C 109.5 . . ?
O2C C6C C10C 109.8(10) . . ?
O2C C6C H6C 108.3 . . ?
O2C C6C C7C 106.0(10) . . ?
C10C C6C H6C 108.3 . . ?
C7C C6C C10C 115.8(11) . . ?
C7C C6C H6C 108.3 . . ?
C6C C7C H7CA 110.9 . . ?
C6C C7C H7CB 110.9 . . ?
H7CA C7C H7CB 108.9 . . ?
C8C C7C C6C 104.4(11) . . ?
C8C C7C H7CA 110.9 . . ?
C8C C7C H7CB 110.9 . . ?
C7C C8C H8CA 111.0 . . ?
C7C C8C H8CB 111.0 . . ?
C7C C8C C9C 103.7(15) . . ?
H8CA C8C H8CB 109.0 . . ?
C9C C8C H8CA 111.0 . . ?
C9C C8C H8CB 111.0 . . ?
O2C C9C C8C 102.6(12) . . ?
O2C C9C H9CA 111.2 . . ?
O2C C9C H9CB 111.3 . . ?
C8C C9C H9CA 111.3 . . ?
C8C C9C H9CB 111.2 . . ?
H9CA C9C H9CB 109.2 . . ?

loop_
_geom_bond_atom_site_label_1
_geom_bond_atom_site_label_2
_geom_bond_distance
_geom_bond_site_symmetry_2
_geom_bond_publ_flag
Ho1 Fe1 3.2180(12) . ?
Ho1 Fe2 3.1978(13) . ?
Ho1 Fe3 3.2136(13) . ?
Ho1 C1 2.554(8) . ?
Ho1 C6 2.522(9) . ?
Ho1 C11 2.530(8) . ?
Ho1 C16 2.540(9) . ?
Ho1 C21 2.527(8) . ?
Ho1 C26 2.546(9) . ?
Ho1 Li1 2.710(13) . ?
Ho1 Li2 2.717(16) . ?
Fe1 C1 2.081(8) . ?
Fe1 C2 2.035(9) . ?
Fe1 C3 2.034(10) . ?
Fe1 C4 2.024(9) . ?
Fe1 C5 2.022(9) . ?
Fe1 C6 2.076(9) . ?
Fe1 C7 2.054(10) . ?
Fe1 C8 2.042(10) . ?
Fe1 C9 2.032(10) . ?
Fe1 C10 2.035(11) . ?
Fe2 C11 2.095(7) . ?
Fe2 C12 2.035(8) . ?
Fe2 C13 2.033(10) . ?
Fe2 C14 2.034(11) . ?
Fe2 C15 2.038(9) . ?
Fe2 C16 2.079(11) . ?
Fe2 C17 2.036(11) . ?
Fe2 C18 2.039(10) . ?
Fe2 C19 2.047(9) . ?
Fe2 C20 2.026(10) . ?
Fe3 C21 2.081(8) . ?
Fe3 C22 2.030(8) . ?
Fe3 C23 2.040(9) . ?
Fe3 C24 2.041(9) . ?
Fe3 C25 2.036(8) . ?
Fe3 C26 2.105(9) . ?
Fe3 C27 2.039(9) . ?
Fe3 C28 2.031(9) . ?
Fe3 C29 2.038(9) . ?
Fe3 C30 2.044(9) . ?
C1 C2 1.436(13) . ?
C1 C5 1.442(12) . ?
C1 Li1 2.193(15) . ?
C2 H2 0.9500 . ?
C2 C3 1.432(12) . ?
C3 H3 0.9500 . ?
C3 C4 1.397(15) . ?
C4 H4 0.9500 . ?
C4 C5 1.422(14) . ?
C5 H5 1.0000 . ?
C6 C7 1.441(17) . ?
C6 C10 1.437(16) . ?
C6 Li2 2.22(2) . ?
C7 H7 0.9500 . ?
C7 C8 1.418(15) . ?
C8 H8 0.9500 . ?
C8 C9 1.408(19) . ?
C9 H9 0.9500 . ?
C9 C10 1.438(15) . ?
C10 H10 0.9500 . ?
C11 C12 1.430(11) . ?
C11 C15 1.447(12) . ?
C11 Li1 2.232(15) . ?
C12 H12 0.9500 . ?
C12 C13 1.422(12) . ?
C13 H13 0.9500 . ?
C13 C14 1.412(14) . ?
C14 H14 0.9500 . ?
C14 C15 1.423(13) . ?
C15 H15 0.9500 . ?
C16 C17 1.449(13) . ?
C16 C20 1.432(15) . ?
C16 Li2 2.27(2) . ?
C17 H17 0.9500 . ?
C17 C18 1.412(16) . ?
C18 H18 0.9500 . ?
C18 C19 1.424(15) . ?
C19 H19 0.9500 . ?
C19 C20 1.416(15) . ?
C20 H20 0.9500 . ?
C21 C22 1.442(12) . ?
C21 C25 1.433(11) . ?
C21 Li1 2.223(16) . ?
C22 H22 0.9500 . ?
C22 C23 1.420(12) . ?
C23 H23 0.9500 . ?
C23 C24 1.419(13) . ?
C24 H24 0.9500 . ?
C24 C25 1.429(12) . ?
C25 H25 0.9500 . ?
C26 C27 1.446(14) . ?
C26 C30 1.448(13) . ?
C26 Li2 2.26(2) . ?
C27 H27 0.9500 . ?
C27 C28 1.414(15) . ?
C28 H28 0.9500 . ?
C28 C29 1.412(14) . ?
C29 H29 0.9500 . ?
C29 C30 1.416(15) . ?
C30 H30 0.9500 . ?
Li1 O1 1.960(14) . ?
Li1 O1A 1.960(14) . ?
Li2 O2 1.953(18) . ?
Li2 O2A 1.954(18) . ?
O1 C31 1.46(2) . ?
O1 C34 1.48(2) . ?
C31 H31 1.0000 . ?
C31 C32 1.52(2) . ?
C31 C35 1.37(3) . ?
C32 H32A 0.9900 . ?
C32 H32B 0.9900 . ?
C32 C33 1.50(2) . ?
C33 H33A 0.9900 . ?
C33 H33B 0.9900 . ?
C33 C34 1.52(2) . ?
C34 H34A 0.9900 . ?
C34 H34B 0.9900 . ?
C35 H35A 0.9800 . ?
C35 H35B 0.9800 . ?
C35 H35C 0.9800 . ?
O1A C31A 1.42(3) . ?
O1A C34A 1.48(3) . ?
C31A H31A 1.0000 . ?
C31A C32A 1.47(4) . ?
C31A C35A 1.51(3) . ?
C32A H32C 0.9900 . ?
C32A H32D 0.9900 . ?
C32A C33A 1.37(3) . ?
C33A H33C 0.9900 . ?
C33A H33D 0.9900 . ?
C33A C34A 1.66(3) . ?
C34A H34C 0.9900 . ?
C34A H34D 0.9900 . ?
C35A H35D 0.9800 . ?
C35A H35E 0.9800 . ?
C35A H35F 0.9800 . ?
O2 C36 1.371(16) . ?
O2 C39 1.418(17) . ?
C36 H36 1.0000 . ?
C36 C37 1.502(13) . ?
C36 C40 1.432(16) . ?
C37 H37A 0.9900 . ?
C37 H37B 0.9900 . ?
C37 C38 1.495(17) . ?
C38 H38A 0.9900 . ?
C38 H38B 0.9900 . ?
C38 C39 1.528(18) . ?
C39 H39A 0.9900 . ?
C39 H39B 0.9900 . ?
C40 H40A 0.9800 . ?
C40 H40B 0.9800 . ?
C40 H40C 0.9800 . ?
O2A C36A 1.373(17) . ?
O2A C39A 1.419(18) . ?
C36A H36A 1.0000 . ?
C36A C37A 1.503(14) . ?
C36A C40A 1.434(17) . ?
C37A H37C 0.9900 . ?
C37A H37D 0.9900 . ?
C37A C38A 1.494(18) . ?
C38A H38C 0.9900 . ?
C38A H38D 0.9900 . ?
C38A C39A 1.530(19) . ?
C39A H39C 0.9900 . ?
C39A H39D 0.9900 . ?
C40A H40D 0.9800 . ?
C40A H40E 0.9800 . ?
C40A H40F 0.9800 . ?
O1C C1C 1.427(17) . ?
O1C C4C 1.318(17) . ?
O1C Li1C 1.96(2) . ?
C1C H1C 1.0000 . ?
C1C C2C 1.477(16) . ?
C1C C5C 1.37(2) . ?
C2C H2CA 0.9900 . ?
C2C H2CB 0.9900 . ?
C2C C3C 1.49(3) . ?
C3C H3CA 0.9900 . ?
C3C H3CB 0.9900 . ?
C3C C4C 1.54(2) . ?
C4C H4CA 0.9900 . ?
C4C H4CB 0.9900 . ?
C5C H5CA 0.9800 . ?
C5C H5CB 0.9800 . ?
C5C H5CC 0.9800 . ?
O1D C1D 1.45(4) . ?
O1D C4D 1.73(4) . ?
O1D Li1C 1.96(2) . ?
C1D H1D 1.0000 . ?
C1D C2D 1.44(6) . ?
C1D C5D 1.26(6) . ?
C2D H2DA 0.9900 . ?
C2D H2DB 0.9900 . ?
C2D C3D 1.55(6) . ?
C3D H3DA 0.9900 . ?
C3D H3DB 0.9900 . ?
C3D C4D 1.27(6) . ?
C4D H4DA 0.9900 . ?
C4D H4DB 0.9900 . ?
C5D H5DA 0.9800 . ?
C5D H5DB 0.9800 . ?
C5D H5DC 0.9800 . ?
O3C C11C 1.472(16) . ?
O3C C14C 1.358(16) . ?
O3C Li1C 1.90(2) . ?
C11C H11A 0.9900 . ?
C11C H11B 0.9900 . ?
C11C C12C 1.366(19) . ?
C12C H12A 0.9900 . ?
C12C H12B 0.9900 . ?
C12C C13C 1.45(2) . ?
C13C H13A 0.9900 . ?
C13C H13B 0.9900 . ?
C13C C14C 1.594(19) . ?
C14C H14C 1.0000 . ?
C14C C15C 1.481(9) . ?
C15C H15A 0.9800 . ?
C15C H15B 0.9800 . ?
C15C H15C 0.9800 . ?
O4C C16C 1.387(15) . ?
O4C C19C 1.343(16) . ?
O4C Li1C 1.95(2) . ?
C16C H16C 1.0000 . ?
C16C C17C 1.552(19) . ?
C16C C20C 1.402(15) . ?
C17C H17A 0.9900 . ?
C17C H17B 0.9900 . ?
C17C C18C 1.350(19) . ?
C18C H18A 0.9900 . ?
C18C H18B 0.9900 . ?
C18C C19C 1.377(18) . ?
C19C H19A 0.9900 . ?
C19C H19B 0.9900 . ?
C20C H20A 0.9800 . ?
C20C H20B 0.9800 . ?
C20C H20C 0.9800 . ?
Li1C O2C 1.93(2) . ?
O2C C6C 1.437(13) . ?
O2C C9C 1.430(15) . ?
C10C H10A 0.9800 . ?
C10C H10B 0.9800 . ?
C10C H10C 0.9800 . ?
C10C C6C 1.511(16) . ?
C6C H6C 1.0000 . ?
C6C C7C 1.493(16) . ?
C7C H7CA 0.9900 . ?
C7C H7CB 0.9900 . ?
C7C C8C 1.41(2) . ?
C8C H8CA 0.9900 . ?
C8C H8CB 0.9900 . ?
C8C C9C 1.51(2) . ?
C9C H9CA 0.9900 . ?
C9C H9CB 0.9900 . ?

loop_
_geom_torsion_atom_site_label_1
_geom_torsion_atom_site_label_2
_geom_torsion_atom_site_label_3
_geom_torsion_atom_site_label_4
_geom_torsion
_geom_torsion_site_symmetry_1
_geom_torsion_site_symmetry_2
_geom_torsion_site_symmetry_3
_geom_torsion_site_symmetry_4
_geom_torsion_publ_flag
Ho1 C1 C2 Fe1 72.9(5) . . . . ?
Ho1 C1 C2 C3 130.7(7) . . . . ?
Ho1 C1 C5 Fe1 -74.4(5) . . . . ?
Ho1 C1 C5 C4 -132.6(7) . . . . ?
Ho1 C6 C7 Fe1 -77.7(5) . . . . ?
Ho1 C6 C7 C8 -135.4(7) . . . . ?
Ho1 C6 C10 Fe1 72.7(7) . . . . ?
Ho1 C6 C10 C9 131.1(8) . . . . ?
Ho1 C11 C12 Fe2 71.3(5) . . . . ?
Ho1 C11 C12 C13 129.5(7) . . . . ?
Ho1 C11 C15 Fe2 -75.2(4) . . . . ?
Ho1 C11 C15 C14 -133.6(7) . . . . ?
Ho1 C16 C17 Fe2 -76.1(5) . . . . ?
Ho1 C16 C17 C18 -134.5(8) . . . . ?
Ho1 C16 C20 Fe2 70.4(6) . . . . ?
Ho1 C16 C20 C19 129.3(8) . . . . ?
Ho1 C21 C22 Fe3 75.0(4) . . . . ?
Ho1 C21 C22 C23 133.4(6) . . . . ?
Ho1 C21 C25 Fe3 -73.6(4) . . . . ?
Ho1 C21 C25 C24 -131.7(6) . . . . ?
Ho1 C26 C27 Fe3 -72.8(5) . . . . ?
Ho1 C26 C27 C28 -131.0(7) . . . . ?
Ho1 C26 C30 Fe3 73.0(5) . . . . ?
Ho1 C26 C30 C29 130.9(7) . . . . ?
Fe1 C1 C2 C3 57.8(6) . . . . ?
Fe1 C1 C5 C4 -58.2(7) . . . . ?
Fe1 C2 C3 C4 59.6(7) . . . . ?
Fe1 C3 C4 C5 59.5(7) . . . . ?
Fe1 C4 C5 C1 59.5(6) . . . . ?
Fe1 C6 C7 C8 -57.7(7) . . . . ?
Fe1 C6 C10 C9 58.4(7) . . . . ?
Fe1 C7 C8 C9 -59.4(8) . . . . ?
Fe1 C8 C9 C10 -59.7(7) . . . . ?
Fe1 C9 C10 C6 -59.5(7) . . . . ?
Fe2 C11 C12 C13 58.2(7) . . . . ?
Fe2 C11 C15 C14 -58.3(7) . . . . ?
Fe2 C12 C13 C14 60.0(7) . . . . ?
Fe2 C13 C14 C15 59.8(7) . . . . ?
Fe2 C14 C15 C11 59.7(7) . . . . ?
Fe2 C16 C17 C18 -58.4(8) . . . . ?
Fe2 C16 C20 C19 58.9(8) . . . . ?
Fe2 C17 C18 C19 -59.9(8) . . . . ?
Fe2 C18 C19 C20 -59.1(8) . . . . ?
Fe2 C19 C20 C16 -59.6(8) . . . . ?
Fe3 C21 C22 C23 58.4(6) . . . . ?
Fe3 C21 C25 C24 -58.1(6) . . . . ?
Fe3 C22 C23 C24 59.7(6) . . . . ?
Fe3 C23 C24 C25 59.6(6) . . . . ?
Fe3 C24 C25 C21 59.0(6) . . . . ?
Fe3 C26 C27 C28 -58.2(6) . . . . ?
Fe3 C26 C30 C29 57.9(6) . . . . ?
Fe3 C27 C28 C29 -60.0(6) . . . . ?
Fe3 C28 C29 C30 -60.4(6) . . . . ?
Fe3 C29 C30 C26 -59.3(6) . . . . ?
C1 C2 C3 Fe1 -58.9(6) . . . . ?
C1 C2 C3 C4 0.7(11) . . . . ?
C2 C1 C5 Fe1 59.2(5) . . . . ?
C2 C1 C5 C4 1.0(10) . . . . ?
C2 C3 C4 Fe1 -59.6(6) . . . . ?
C2 C3 C4 C5 0.0(11) . . . . ?
C3 C4 C5 Fe1 -60.1(7) . . . . ?
C3 C4 C5 C1 -0.6(11) . . . . ?
C5 C1 C2 Fe1 -58.8(5) . . . . ?
C5 C1 C2 C3 -1.0(9) . . . . ?
C6 C7 C8 Fe1 58.4(7) . . . . ?
C6 C7 C8 C9 -1.0(12) . . . . ?
C7 C6 C10 Fe1 -59.6(6) . . . . ?
C7 C6 C10 C9 -1.2(11) . . . . ?
C7 C8 C9 Fe1 59.9(7) . . . . ?
C7 C8 C9 C10 0.2(12) . . . . ?
C8 C9 C10 Fe1 60.2(8) . . . . ?
C8 C9 C10 C6 0.7(12) . . . . ?
C10 C6 C7 Fe1 59.1(6) . . . . ?
C10 C6 C7 C8 1.3(11) . . . . ?
C11 C12 C13 Fe2 -59.7(6) . . . . ?
C11 C12 C13 C14 0.3(12) . . . . ?
C12 C11 C15 Fe2 58.6(6) . . . . ?
C12 C11 C15 C14 0.3(10) . . . . ?
C12 C13 C14 Fe2 -59.9(7) . . . . ?
C12 C13 C14 C15 -0.1(12) . . . . ?
C13 C14 C15 Fe2 -59.8(7) . . . . ?
C13 C14 C15 C11 -0.2(12) . . . . ?
C15 C11 C12 Fe2 -58.6(6) . . . . ?
C15 C11 C12 C13 -0.4(10) . . . . ?
C16 C17 C18 Fe2 59.1(7) . . . . ?
C16 C17 C18 C19 -0.9(12) . . . . ?
C17 C16 C20 Fe2 -59.2(6) . . . . ?
C17 C16 C20 C19 -0.3(12) . . . . ?
C17 C18 C19 Fe2 59.7(7) . . . . ?
C17 C18 C19 C20 0.7(13) . . . . ?
C18 C19 C20 Fe2 59.3(8) . . . . ?
C18 C19 C20 C16 -0.2(13) . . . . ?
C20 C16 C17 Fe2 59.1(7) . . . . ?
C20 C16 C17 C18 0.7(11) . . . . ?
C21 C22 C23 Fe3 -59.3(6) . . . . ?
C21 C22 C23 C24 0.5(9) . . . . ?
C22 C21 C25 Fe3 59.1(5) . . . . ?
C22 C21 C25 C24 1.0(9) . . . . ?
C22 C23 C24 Fe3 -59.4(6) . . . . ?
C22 C23 C24 C25 0.1(9) . . . . ?
C23 C24 C25 Fe3 -59.8(6) . . . . ?
C23 C24 C25 C21 -0.7(9) . . . . ?
C25 C21 C22 Fe3 -59.3(5) . . . . ?
C25 C21 C22 C23 -0.9(9) . . . . ?
C26 C27 C28 Fe3 59.8(6) . . . . ?
C26 C27 C28 C29 -0.2(10) . . . . ?
C27 C26 C30 Fe3 -58.8(5) . . . . ?
C27 C26 C30 C29 -0.9(9) . . . . ?
C27 C28 C29 Fe3 60.0(6) . . . . ?
C27 C28 C29 C30 -0.3(10) . . . . ?
C28 C29 C30 Fe3 60.0(6) . . . . ?
C28 C29 C30 C26 0.8(10) . . . . ?
C30 C26 C27 Fe3 58.9(5) . . . . ?
C30 C26 C27 C28 0.6(9) . . . . ?
Li1 C1 C2 Fe1 149.8(5) . . . . ?
Li1 C1 C2 C3 -152.4(7) . . . . ?
Li1 C1 C5 Fe1 -162.0(10) . . . . ?
Li1 C1 C5 C4 139.8(10) . . . . ?
Li1 C11 C12 Fe2 150.4(6) . . . . ?
Li1 C11 C12 C13 -151.4(8) . . . . ?
Li1 C11 C15 Fe2 -159.2(9) . . . . ?
Li1 C11 C15 C14 142.5(9) . . . . ?
Li1 C21 C22 Fe3 152.0(5) . . . . ?
Li1 C21 C22 C23 -149.5(7) . . . . ?
Li1 C21 C25 Fe3 -163.1(8) . . . . ?
Li1 C21 C25 C24 138.8(8) . . . . ?
Li1 O1 C31 C32 -91(2) . . . . ?
Li1 O1 C31 C35 36(3) . . . . ?
Li1 O1 C34 C33 98.2(18) . . . . ?
Li1 O1A C31A C32A 91(3) . . . . ?
Li1 O1A C31A C35A -32(3) . . . . ?
Li1 O1A C34A C33A -98.9(18) . . . . ?
Li2 C6 C7 Fe1 -161.6(10) . . . . ?
Li2 C6 C7 C8 140.7(10) . . . . ?
Li2 C6 C10 Fe1 152.1(8) . . . . ?
Li2 C6 C10 C9 -149.5(9) . . . . ?
Li2 C16 C17 Fe2 -158.5(10) . . . . ?
Li2 C16 C17 C18 143.1(10) . . . . ?
Li2 C16 C20 Fe2 149.5(7) . . . . ?
Li2 C16 C20 C19 -151.6(9) . . . . ?
Li2 C26 C27 Fe3 -158.1(9) . . . . ?
Li2 C26 C27 C28 143.6(10) . . . . ?
Li2 C26 C30 Fe3 151.9(8) . . . . ?
Li2 C26 C30 C29 -150.2(9) . . . . ?
Li2 O2 C36 C37 -135(2) . . . . ?
Li2 O2 C36 C40 6(3) . . . . ?
Li2 O2 C39 C38 118.6(16) . . . . ?
Li2 O2A C36A C37A 94(3) . . . . ?
Li2 O2A C36A C40A -142(3) . . . . ?
Li2 O2A C39A C38A -84(3) . . . . ?
O1 C31 C32 C33 -25(3) . . . . ?
C31 O1 C34 C33 -38(2) . . . . ?
C31 C32 C33 C34 1(2) . . . . ?
C32 C33 C34 O1 23(2) . . . . ?
C34 O1 C31 C32 39(2) . . . . ?
C34 O1 C31 C35 165.3(18) . . . . ?
C35 C31 C32 C33 -147(2) . . . . ?
O1A C31A C32A C33A 22(3) . . . . ?
C31A O1A C34A C33A 45(2) . . . . ?
C31A C32A C33A C34A 5(3) . . . . ?
C32A C33A C34A O1A -30(2) . . . . ?
C34A O1A C31A C32A -43(2) . . . . ?
C34A O1A C31A C35A -165.7(18) . . . . ?
C35A C31A C32A C33A 140(2) . . . . ?
O2 C36 C37 C38 16(3) . . . . ?
C36 O2 C39 C38 -31(2) . . . . ?
C36 C37 C38 C39 -32(2) . . . . ?
C37 C38 C39 O2 40(2) . . . . ?
C39 O2 C36 C37 9(3) . . . . ?
C39 O2 C36 C40 150(2) . . . . ?
C40 C36 C37 C38 -128(2) . . . . ?
O2A C36A C37A C38A 0(4) . . . . ?
C36A O2A C39A C38A 45(3) . . . . ?
C36A C37A C38A C39A 26(3) . . . . ?
C37A C38A C39A O2A -45(3) . . . . ?
C39A O2A C36A C37A -28(3) . . . . ?
C39A O2A C36A C40A 95(3) . . . . ?
C40A C36A C37A C38A -126(4) . . . . ?
O1C C1C C2C C3C -15(2) . . . . ?
C1C O1C C4C C3C 30(2) . . . . ?
C1C C2C C3C C4C 31(2) . . . . ?
C2C C3C C4C O1C -36.7(19) . . . . ?
C4C O1C C1C C2C -10(2) . . . . ?
C4C O1C C1C C5C 128.0(19) . . . . ?
C5C C1C C2C C3C -157.0(17) . . . . ?
O1D C1D C2D C3D 1(5) . . . . ?
C1D O1D C4D C3D 39(4) . . . . ?
C1D C2D C3D C4D 23(4) . . . . ?
C2D C3D C4D O1D -40(4) . . . . ?
C4D O1D C1D C2D -18(4) . . . . ?
C4D O1D C1D C5D 163(4) . . . . ?
C5D C1D C2D C3D 180(5) . . . . ?
O3C C11C C12C C13C 40.1(16) . . . . ?
C11C O3C C14C C13C -8.6(14) . . . . ?
C11C O3C C14C C15C -118.5(15) . . . . ?
C11C O3C Li1C O1C 59.0(14) . . . . ?
C11C O3C Li1C O1D 59.0(14) . . . . ?
C11C O3C Li1C O4C -59.8(14) . . . . ?
C11C O3C Li1C O2C -177.8(11) . . . . ?
C11C C12C C13C C14C -43.4(15) . . . . ?
C12C C13C C14C O3C 31.4(14) . . . . ?
C12C C13C C14C C15C 156.1(13) . . . . ?
C14C O3C C11C C12C -19.1(17) . . . . ?
C14C O3C Li1C O1C -102.1(15) . . . . ?
C14C O3C Li1C O1D -102.1(15) . . . . ?
C14C O3C Li1C O4C 139.1(13) . . . . ?
C14C O3C Li1C O2C 21(2) . . . . ?
O4C C16C C17C C18C 19.2(19) . . . . ?
C16C O4C C19C C18C -23(2) . . . . ?
C16C C17C C18C C19C -31.6(19) . . . . ?
C17C C18C C19C O4C 36(2) . . . . ?
C19C O4C C16C C17C 2.1(17) . . . . ?
C19C O4C C16C C20C -142.8(16) . . . . ?
C20C C16C C17C C18C 160.4(17) . . . . ?
Li1C O1C C1C C2C -176.1(13) . . . . ?
Li1C O1C C1C C5C -38(2) . . . . ?
Li1C O1C C4C C3C -165.2(14) . . . . ?
Li1C O1D C1D C2D -179(3) . . . . ?
Li1C O1D C1D C5D 2(7) . . . . ?
Li1C O1D C4D C3D -153(3) . . . . ?
Li1C O3C C11C C12C 175.1(13) . . . . ?
Li1C O3C C14C C13C 153.3(12) . . . . ?
Li1C O3C C14C C15C 43(2) . . . . ?
Li1C O4C C16C C17C -161.7(13) . . . . ?
Li1C O4C C16C C20C 53(2) . . . . ?
Li1C O4C C19C C18C 140.8(14) . . . . ?
Li1C O2C C6C C10C 58.2(18) . . . . ?
Li1C O2C C6C C7C -176.0(13) . . . . ?
Li1C O2C C9C C8C 154.7(13) . . . . ?
O2C C6C C7C C8C 21.2(19) . . . . ?
C10C C6C C7C C8C 143.2(16) . . . . ?
C6C O2C C9C C8C -24.8(17) . . . . ?
C6C C7C C8C C9C -36(2) . . . . ?
C7C C8C C9C O2C 38.2(19) . . . . ?
C9C O2C C6C C10C -122.3(13) . . . . ?
C9C O2C C6C C7C 3.5(16) . . . . ?
